data_4077703
loop_
_publ_author_name
'Chui, Kwoli'
'Yang, Qingchuan'
'Mak, Thomas C. W.'
'Xie, Zuowei'

_publ_section_title
;
 Synthesis, Structure, and Reactivity of Organolanthanide Carboranyl
 Compounds and Lanthanacarboranes Derived from a Versatile Ligand,
 Me2C(C5H5)(C2B10H11)
;
_journal_issue 7
_journal_name_full Organometallics
_journal_page_first 1391
_journal_paper_doi 10.1021/om990941o
_journal_volume 19
_journal_year 2000
_chemical_formula_sum 'C67 H134 B60 Sm2'
_chemical_formula_weight 1889.04
_chemical_name_systematic
; 
 ? 
;
_space_group_IT_number 14
_symmetry_cell_setting monoclinic
_symmetry_space_group_name_Hall '-P 2ybc'
_symmetry_space_group_name_H-M 'P 1 21/c 1'
_atom_sites_solution_hydrogens geom
_atom_sites_solution_primary direct
_atom_sites_solution_secondary difmap
_audit_creation_method SHELXL-97
_cell_angle_alpha 90.00
_cell_angle_beta 110.23(3)
_cell_angle_gamma 90.00
_cell_formula_units_Z 4
_cell_length_a 22.254(5)
_cell_length_b 20.737(4)
_cell_length_c 24.968(5)
_cell_measurement_temperature 294(2)
_cell_volume 10811(4)
_computing_structure_refinement 'SHELXL-97 (Sheldrick, 1997)'
_computing_structure_solution 'SHELXS-97 (Sheldrick, 1990)'
_diffrn_ambient_temperature 294(2)
_diffrn_measured_fraction_theta_full 0.756
_diffrn_measured_fraction_theta_max 0.756
_diffrn_radiation_monochromator graphite
_diffrn_radiation_source 'fine-focus sealed tube'
_diffrn_radiation_type MoK\a
_diffrn_radiation_wavelength 0.71073
_diffrn_reflns_av_R_equivalents 0.0000
_diffrn_reflns_av_sigmaI/netI 0.0876
_diffrn_reflns_limit_h_max 24
_diffrn_reflns_limit_h_min 0
_diffrn_reflns_limit_k_max 24
_diffrn_reflns_limit_k_min 0
_diffrn_reflns_limit_l_max 27
_diffrn_reflns_limit_l_min -29
_diffrn_reflns_number 14390
_diffrn_reflns_theta_full 25.00
_diffrn_reflns_theta_max 25.00
_diffrn_reflns_theta_min 1.31
_exptl_absorpt_coefficient_mu 1.112
_exptl_absorpt_correction_T_max 0.7920
_exptl_absorpt_correction_T_min 0.6773
_exptl_crystal_colour orange
_exptl_crystal_density_diffrn 1.161
_exptl_crystal_density_method 'not measured'
_exptl_crystal_description block
_exptl_crystal_F_000 3840
_exptl_crystal_size_max 0.38
_exptl_crystal_size_mid 0.28
_exptl_crystal_size_min 0.22
_refine_diff_density_max 1.155
_refine_diff_density_min -0.943
_refine_diff_density_rms 0.110
_refine_ls_extinction_coef 0.00286(9)
_refine_ls_extinction_expression Fc^*^=kFc[1+0.001xFc^2^\l^3^/sin(2\q)]^-1/4^
_refine_ls_extinction_method SHELXL
_refine_ls_goodness_of_fit_ref 1.070
_refine_ls_hydrogen_treatment mixed
_refine_ls_matrix_type full
_refine_ls_number_parameters 1163
_refine_ls_number_reflns 14390
_refine_ls_number_restraints 9
_refine_ls_restrained_S_all 1.070
_refine_ls_R_factor_all 0.0997
_refine_ls_R_factor_gt 0.0763
_refine_ls_shift/su_max 0.454
_refine_ls_shift/su_mean 0.025
_refine_ls_structure_factor_coef Fsqd
_refine_ls_weighting_details 'calc w=1/[\s^2^(Fo^2^)+(0.1317P)^2^+0.0000P] where P=(Fo^2^+2Fc^2^)/3'
_refine_ls_weighting_scheme calc
_refine_ls_wR_factor_gt 0.2096
_refine_ls_wR_factor_ref 0.2294
_reflns_number_gt 11651
_reflns_number_total 14390
_reflns_threshold_expression >2sigma(I)
_cod_data_source_file om990941o.cif
_cod_data_source_block compound_5
_cod_depositor_comments
;
The following automatic conversions were performed:

'_symmetry_cell_setting' value 'Monoclinic' changed to 'monoclinic'
according to /home/saulius/struct/CIF-dictionaries/cif_core.dic
dictionary named 'cif_core.dic' version 2.4.2 from 2011-04-26.

Automatic conversion script
Id: cif_fix_values 1715 2011-07-08 13:25:40Z adriana 
;
_cod_original_sg_symbol_H-M P2(1)/c
_cod_database_code 4077703

loop_
_symmetry_equiv_pos_as_xyz
'x, y, z'
'-x, y+1/2, -z+1/2'
'-x, -y, -z'
'x, -y-1/2, z-1/2'

loop_
_atom_site_label
_atom_site_type_symbol
_atom_site_fract_x
_atom_site_fract_y
_atom_site_fract_z
_atom_site_U_iso_or_equiv
_atom_site_adp_type
_atom_site_occupancy
_atom_site_symmetry_multiplicity
_atom_site_calc_flag
_atom_site_refinement_flags
Sm1 Sm 0.855049(7) 0.270020(8) 0.881097(7) 0.06228(5) Uani 1 1 d .
Sm2 Sm 0.617037(8) -0.231703(9) 0.591611(8) 0.07547(6) Uani 1 1 d .
C1 C 0.91306(13) 0.50764(15) 0.84901(13) 0.0652(10) Uani 1 1 d .
C1' C 0.6975(2) -0.1255(2) 0.79724(17) 0.1084(16) Uani 1 1 d .
C2' C 0.62813(18) -0.1040(3) 0.79159(19) 0.141(2) Uani 1 1 d .
H2' H 0.5889 -0.1145 0.7514 0.169 Uiso 1 1 calc R
C2 C 0.88767(14) 0.53868(16) 0.89878(13) 0.0711(11) Uani 1 1 d .
H2 H 0.8648 0.5072 0.9216 0.085 Uiso 1 1 calc R
C3 C 0.90527(13) 0.43255(15) 0.83731(12) 0.0660(10) Uani 1 1 d .
C3' C 0.7132(2) -0.1587(2) 0.74429(18) 0.133(2) Uani 1 1 d .
C4 C 0.97045(15) 0.40034(17) 0.85263(16) 0.0913(13) Uani 1 1 d .
H4A H 0.9939 0.4196 0.8309 0.137 Uiso 1 1 calc R
H4B H 0.9648 0.3551 0.8441 0.137 Uiso 1 1 calc R
H4C H 0.9938 0.4060 0.8926 0.137 Uiso 1 1 calc R
C4' C 0.7529(2) -0.1103(3) 0.7180(2) 0.186(3) Uani 1 1 d .
H4'1 H 0.7293 -0.0711 0.7060 0.279 Uiso 1 1 calc R
H4'2 H 0.7594 -0.1304 0.6857 0.279 Uiso 1 1 calc R
H4'3 H 0.7937 -0.1009 0.7465 0.279 Uiso 1 1 calc R
C5' C 0.7546(2) -0.2150(3) 0.7587(2) 0.155(3) Uani 1 1 d .
H5'1 H 0.7954 -0.2032 0.7860 0.233 Uiso 1 1 calc R
H5'2 H 0.7604 -0.2314 0.7249 0.233 Uiso 1 1 calc R
H5'3 H 0.7353 -0.2477 0.7747 0.233 Uiso 1 1 calc R
C5 C 0.87017(17) 0.42182(17) 0.77302(13) 0.0917(13) Uani 1 1 d .
H5A H 0.8286 0.4414 0.7618 0.138 Uiso 1 1 calc R
H5B H 0.8656 0.3764 0.7652 0.138 Uiso 1 1 calc R
H5C H 0.8944 0.4409 0.7519 0.138 Uiso 1 1 calc R
C6 C 0.86773(14) 0.40302(15) 0.87088(12) 0.0667(10) Uani 1 1 d .
C6' C 0.64606(16) -0.16960(17) 0.69858(14) 0.0818(12) Uani 1 1 d .
C7' C 0.61589(18) -0.1226(2) 0.65619(16) 0.1103(15) Uani 1 1 d .
H7'A H 0.6333 -0.0857 0.6462 0.132 Uiso 1 1 calc R
C7 C 0.80083(13) 0.39159(15) 0.85249(13) 0.0708(11) Uani 1 1 d .
H7A H 0.7720 0.3974 0.8156 0.085 Uiso 1 1 calc R
C8' C 0.54913(18) -0.1480(2) 0.63203(17) 0.1565(16) Uani 1 1 d .
H8'A H 0.5140 -0.1287 0.6049 0.188 Uiso 1 1 calc R
C8 C 0.78616(15) 0.37039(16) 0.89864(14) 0.0827(12) Uani 1 1 d .
H8A H 0.7453 0.3590 0.8976 0.099 Uiso 1 1 calc R
C9 C 0.84046(15) 0.36834(16) 0.94677(14) 0.0788(11) Uani 1 1 d .
H9A H 0.8427 0.3558 0.9832 0.095 Uiso 1 1 calc R
C9' C 0.55117(19) -0.2055(3) 0.6586(2) 0.165(2) Uani 1 1 d .
H9'A H 0.5153 -0.2319 0.6499 0.198 Uiso 1 1 calc R
C10 C 0.89114(15) 0.38853(14) 0.93071(13) 0.0713(11) Uani 1 1 d .
H10A H 0.9335 0.3921 0.9549 0.086 Uiso 1 1 calc R
C10' C 0.6063(2) -0.2223(2) 0.69734(18) 0.1266(17) Uani 1 1 d .
H10B H 0.6163 -0.2601 0.7187 0.152 Uiso 1 1 calc R
C21' C 0.58164(19) -0.0912(2) 0.40856(16) 0.1029(15) Uani 1 1 d .
C21 C 0.92137(15) 0.11888(15) 1.06043(14) 0.0763(11) Uani 1 1 d .
C22' C 0.65574(18) -0.1020(2) 0.40735(18) 0.1222(19) Uani 1 1 d .
H22' H 0.6881 -0.1374 0.4359 0.147 Uiso 1 1 calc R
C22 C 0.99951(14) 0.13171(18) 1.07493(14) 0.0802(12) Uani 1 1 d .
H22 H 1.0155 0.1633 1.0471 0.096 Uiso 1 1 calc R
C23' C 0.5583(2) -0.1329(2) 0.45218(19) 0.1223(19) Uani 1 1 d .
C23 C 0.87248(14) 0.15201(15) 1.00629(13) 0.0710(10) Uani 1 1 d .
C24' C 0.5262(2) -0.0851(3) 0.4829(2) 0.244(3) Uani 1 1 d .
H24A H 0.5563 -0.0522 0.5019 0.365 Uiso 1 1 calc R
H24B H 0.5132 -0.1083 0.5104 0.365 Uiso 1 1 calc R
H24C H 0.4894 -0.0656 0.4552 0.365 Uiso 1 1 calc R
C24 C 0.82772(18) 0.09972(18) 0.96844(17) 0.1035(16) Uani 1 1 d .
H24D H 0.8049 0.0786 0.9898 0.155 Uiso 1 1 calc R
H24E H 0.8529 0.0686 0.9570 0.155 Uiso 1 1 calc R
H24F H 0.7978 0.1197 0.9352 0.155 Uiso 1 1 calc R
C25' C 0.5125(2) -0.1848(3) 0.4230(3) 0.241(3) Uani 1 1 d .
H25A H 0.4758 -0.1661 0.3946 0.361 Uiso 1 1 calc R
H25B H 0.4992 -0.2076 0.4505 0.361 Uiso 1 1 calc R
H25C H 0.5331 -0.2143 0.4052 0.361 Uiso 1 1 calc R
C25 C 0.82977(15) 0.20176(18) 1.02430(16) 0.0924(14) Uani 1 1 d .
H25D H 0.8066 0.1798 1.0449 0.139 Uiso 1 1 calc R
H25E H 0.8001 0.2215 0.9908 0.139 Uiso 1 1 calc R
H25F H 0.8565 0.2343 1.0482 0.139 Uiso 1 1 calc R
C26' C 0.61808(14) -0.16068(17) 0.49826(14) 0.0794(12) Uani 1 1 d .
C26 C 0.90933(13) 0.18595(14) 0.97307(12) 0.0619(9) Uani 1 1 d .
C27' C 0.64489(18) -0.21911(17) 0.49251(16) 0.0889(13) Uani 1 1 d .
H27B H 0.6278 -0.2490 0.4634 0.107 Uiso 1 1 calc R
C27 C 0.92664(13) 0.16196(16) 0.92801(13) 0.0715(11) Uani 1 1 d .
H27A H 0.9129 0.1231 0.9092 0.086 Uiso 1 1 calc R
C28' C 0.70245(18) -0.22519(19) 0.5384(2) 0.1184(15) Uani 1 1 d .
H28B H 0.7299 -0.2605 0.5454 0.142 Uiso 1 1 calc R
C28 C 0.96736(14) 0.20530(17) 0.91599(14) 0.0758(11) Uani 1 1 d .
H28A H 0.9857 0.2003 0.8880 0.091 Uiso 1 1 calc R
C29' C 0.71209(17) -0.1700(2) 0.57185(17) 0.1135(17) Uani 1 1 d .
H29B H 0.7467 -0.1613 0.6048 0.136 Uiso 1 1 calc R
C29 C 0.97643(16) 0.25783(17) 0.95287(15) 0.0808(13) Uani 1 1 d .
H29A H 1.0020 0.2936 0.9540 0.097 Uiso 1 1 calc R
C30' C 0.66014(17) -0.13069(17) 0.54650(14) 0.0954(13) Uani 1 1 d .
H30B H 0.6541 -0.0901 0.5597 0.114 Uiso 1 1 calc R
C30 C 0.94042(14) 0.24708(15) 0.98741(14) 0.0671(10) Uani 1 1 d .
H30A H 0.9370 0.2750 1.0154 0.081 Uiso 1 1 calc R
C41 C 0.80901(15) 0.14435(16) 0.68486(12) 0.0750(11) Uani 1 1 d .
C41' C 0.66291(16) -0.47961(18) 0.62016(15) 0.0879(13) Uani 1 1 d .
C42' C 0.59408(17) -0.50173(19) 0.5752(2) 0.135(2) Uani 1 1 d .
H42' H 0.5608 -0.4633 0.5529 0.163 Uiso 1 1 calc R
C42 C 0.73125(16) 0.1521(2) 0.67116(15) 0.0947(13) Uani 1 1 d .
H42 H 0.7136 0.1768 0.7018 0.114 Uiso 1 1 calc R
C43 C 0.85731(14) 0.17333(15) 0.74281(12) 0.0668(10) Uani 1 1 d .
C43' C 0.6814(2) -0.40595(19) 0.6269(2) 0.128(2) Uani 1 1 d .
C44' C 0.6949(3) -0.3920(3) 0.6946(3) 0.268(4) Uani 1 1 d .
H44A H 0.6580 -0.4040 0.7037 0.402 Uiso 1 1 calc R
H44B H 0.7036 -0.3470 0.7023 0.402 Uiso 1 1 calc R
H44C H 0.7312 -0.4169 0.7173 0.402 Uiso 1 1 calc R
C44 C 0.89767(15) 0.22774(17) 0.72989(16) 0.0874(13) Uani 1 1 d .
H44D H 0.9221 0.2107 0.7081 0.131 Uiso 1 1 calc R
H44E H 0.9262 0.2453 0.7651 0.131 Uiso 1 1 calc R
H44F H 0.8698 0.2611 0.7084 0.131 Uiso 1 1 calc R
C45 C 0.90363(16) 0.12055(18) 0.77543(16) 0.0945(14) Uani 1 1 d .
H45A H 0.9278 0.1053 0.7527 0.142 Uiso 1 1 calc R
H45B H 0.8798 0.0855 0.7834 0.142 Uiso 1 1 calc R
H45C H 0.9323 0.1378 0.8107 0.142 Uiso 1 1 calc R
C45' C 0.7372(2) -0.3879(3) 0.6177(4) 0.281(4) Uani 1 1 d .
H45D H 0.7714 -0.4164 0.6383 0.422 Uiso 1 1 calc R
H45E H 0.7482 -0.3445 0.6307 0.422 Uiso 1 1 calc R
H45F H 0.7305 -0.3904 0.5776 0.422 Uiso 1 1 calc R
C46 C 0.81876(14) 0.19866(15) 0.77682(12) 0.0648(10) Uani 1 1 d .
C46' C 0.62296(14) -0.36407(16) 0.59707(13) 0.0727(11) Uani 1 1 d .
C47 C 0.78325(15) 0.25772(16) 0.76858(14) 0.0703(11) Uani 1 1 d .
H47A H 0.7884 0.2924 0.7469 0.084 Uiso 1 1 calc R
C47' C 0.6039(2) -0.34930(19) 0.53939(17) 0.1121(17) Uani 1 1 d .
H47B H 0.6286 -0.3566 0.5167 0.135 Uiso 1 1 calc R
C48 C 0.74153(16) 0.25599(17) 0.79658(15) 0.0796(12) Uani 1 1 d .
H48A H 0.7119 0.2880 0.7956 0.096 Uiso 1 1 calc R
C48' C 0.5476(2) -0.3242(2) 0.5214(3) 0.166(3) Uani 1 1 d .
H48B H 0.5265 -0.3108 0.4840 0.199 Uiso 1 1 calc R
C49 C 0.74955(15) 0.19913(18) 0.82720(15) 0.0827(12) Uani 1 1 d .
H49A H 0.7280 0.1869 0.8516 0.099 Uiso 1 1 calc R
C49' C 0.52339(18) -0.3199(2) 0.5633(2) 0.143(2) Uani 1 1 d .
H49B H 0.4834 -0.3038 0.5604 0.172 Uiso 1 1 calc R
C50 C 0.79571(14) 0.16392(16) 0.81461(13) 0.0711(11) Uani 1 1 d .
H50A H 0.8097 0.1231 0.8289 0.085 Uiso 1 1 calc R
C50' C 0.57181(18) -0.3455(2) 0.61442(19) 0.1185(16) Uani 1 1 d .
H50B H 0.5694 -0.3488 0.6508 0.142 Uiso 1 1 calc R
C51 C 0.41354(17) -0.26563(18) 0.6917(2) 0.137(2) Uani 1 1 d D
C52 C 0.39106(15) -0.2210(2) 0.65017(19) 0.157(2) Uani 1 1 d D
H52A H 0.3919 -0.1773 0.6589 0.189 Uiso 1 1 calc R
C53 C 0.3654(2) -0.2436(3) 0.59099(19) 0.221(4) Uani 1 1 d D
H53A H 0.3491 -0.2153 0.5605 0.265 Uiso 1 1 calc R
C54 C 0.3668(3) -0.3097(2) 0.5831(3) 0.317(3) Uani 1 1 d D
H54A H 0.3518 -0.3232 0.5453 0.380 Uiso 1 1 calc R
C55 C 0.3872(3) -0.3584(4) 0.6232(3) 0.498(7) Uani 1 1 d D
H55A H 0.3849 -0.4024 0.6153 0.598 Uiso 1 1 calc R
C56 C 0.4127(2) -0.3298(3) 0.6793(3) 0.286(4) Uani 1 1 d D
H56A H 0.4302 -0.3577 0.7099 0.343 Uiso 1 1 calc R
C57 C 0.4394(3) -0.2401(4) 0.7531(3) 0.297(6) Uani 1 1 d D
H57A H 0.4547 -0.2756 0.7790 0.446 Uiso 1 1 calc R
H57B H 0.4058 -0.2183 0.7617 0.446 Uiso 1 1 calc R
H57C H 0.4739 -0.2106 0.7571 0.446 Uiso 1 1 calc R
B3' B 0.6734(3) -0.0466(3) 0.7866(2) 0.127(3) Uani 1 1 d .
H3' H 0.6680 -0.0202 0.7470 0.152 Uiso 1 1 calc R
B3 B 0.96902(18) 0.5311(2) 0.91462(17) 0.0800(14) Uani 1 1 d .
H3 H 1.0006 0.4972 0.9456 0.096 Uiso 1 1 calc R
B4' B 0.7458(3) -0.0608(3) 0.8319(2) 0.128(2) Uani 1 1 d .
H4' H 0.7874 -0.0428 0.8223 0.153 Uiso 1 1 calc R
B4 B 0.97966(19) 0.5515(2) 0.84841(19) 0.0884(15) Uani 1 1 d .
H4 H 1.0189 0.5313 0.8365 0.106 Uiso 1 1 calc R
B5' B 0.7473(4) -0.1340(3) 0.8651(3) 0.161(3) Uani 1 1 d .
H5' H 0.7908 -0.1641 0.8781 0.193 Uiso 1 1 calc R
B5 B 0.9028(2) 0.5649(2) 0.79718(18) 0.0844(15) Uani 1 1 d .
H5 H 0.8922 0.5531 0.7519 0.101 Uiso 1 1 calc R
B6 B 0.84494(19) 0.55351(19) 0.82966(17) 0.0793(14) Uani 1 1 d .
H6 H 0.7970 0.5339 0.8066 0.095 Uiso 1 1 calc R
B6' B 0.6638(3) -0.1646(4) 0.8360(3) 0.185(3) Uani 1 1 d .
H6' H 0.6505 -0.2158 0.8295 0.222 Uiso 1 1 calc R
B7' B 0.6186(4) -0.1115(5) 0.8573(4) 0.260(4) Uani 1 1 d .
H7' H 0.5756 -0.1287 0.8650 0.312 Uiso 1 1 calc R
B7 B 0.9351(2) 0.5993(2) 0.93689(19) 0.0900(16) Uani 1 1 d .
H7 H 0.9453 0.6094 0.9824 0.108 Uiso 1 1 calc R
B8' B 0.6184(3) -0.0372(3) 0.8248(2) 0.174(3) Uani 1 1 d .
H8' H 0.5755 -0.0063 0.8116 0.209 Uiso 1 1 calc R
B8 B 0.99221(19) 0.6101(2) 0.90246(18) 0.0838(15) Uani 1 1 d .
H8 H 1.0405 0.6283 0.9262 0.101 Uiso 1 1 calc R
B9 B 0.9524(2) 0.6311(2) 0.8315(2) 0.0950(16) Uani 1 1 d .
H9 H 0.9746 0.6633 0.8088 0.114 Uiso 1 1 calc R
B9' B 0.6976(3) -0.0102(3) 0.8525(2) 0.146(3) Uani 1 1 d .
H9' H 0.7072 0.0419 0.8572 0.175 Uiso 1 1 calc R
B10 B 0.8694(2) 0.6329(2) 0.8180(2) 0.0992(19) Uani 1 1 d .
H10 H 0.8371 0.6656 0.7862 0.119 Uiso 1 1 calc R
B10' B 0.7425(3) -0.0655(3) 0.9017(3) 0.151(3) Uani 1 1 d .
H10' H 0.7831 -0.0522 0.9400 0.181 Uiso 1 1 calc R
B11 B 0.85925(19) 0.6144(2) 0.88441(19) 0.0848(16) Uani 1 1 d .
H11 H 0.8203 0.6351 0.8966 0.102 Uiso 1 1 calc R
B11' B 0.6920(3) -0.1268(4) 0.9046(3) 0.194(3) Uani 1 1 d .
H11' H 0.6977 -0.1542 0.9438 0.233 Uiso 1 1 calc R
B12' B 0.6687(4) -0.0494(4) 0.8969(3) 0.179(3) Uani 1 1 d .
H12' H 0.6603 -0.0233 0.9320 0.214 Uiso 1 1 calc R
B12 B 0.9250(2) 0.6611(2) 0.8837(2) 0.0976(18) Uani 1 1 d .
H12 H 0.9287 0.7127 0.8949 0.117 Uiso 1 1 calc R
B23' B 0.6403(3) -0.0349(3) 0.4329(2) 0.118(2) Uani 1 1 d .
H23' H 0.6629 -0.0250 0.4788 0.141 Uiso 1 1 calc R
B23 B 0.9630(2) 0.1674(2) 1.11788(16) 0.0863(15) Uani 1 1 d .
H23 H 0.9535 0.2192 1.1198 0.104 Uiso 1 1 calc R
B24 B 0.9098(2) 0.1096(2) 1.12430(18) 0.0902(15) Uani 1 1 d .
H24 H 0.8652 0.1236 1.1309 0.108 Uiso 1 1 calc R
B24' B 0.5631(3) -0.0124(3) 0.3969(3) 0.132(2) Uani 1 1 d .
H24' H 0.5328 0.0127 0.4169 0.158 Uiso 1 1 calc R
B25' B 0.5293(3) -0.0697(3) 0.3421(2) 0.121(2) Uani 1 1 d .
H25' H 0.4782 -0.0827 0.3254 0.146 Uiso 1 1 calc R
B25 B 0.9122(2) 0.0420(2) 1.0820(2) 0.1015(18) Uani 1 1 d .
H25 H 0.8697 0.0119 1.0617 0.122 Uiso 1 1 calc R
B26 B 0.9678(2) 0.0582(2) 1.04824(19) 0.0966(16) Uani 1 1 d .
H26 H 0.9613 0.0395 1.0054 0.116 Uiso 1 1 calc R
B26' B 0.5906(2) -0.1273(3) 0.3506(2) 0.119(2) Uani 1 1 d .
H26' H 0.5794 -0.1784 0.3400 0.143 Uiso 1 1 calc R
B27' B 0.6540(3) -0.0879(3) 0.3373(2) 0.124(2) Uani 1 1 d .
H27' H 0.6839 -0.1143 0.3176 0.149 Uiso 1 1 calc R
B27 B 1.0436(2) 0.1351(3) 1.1454(2) 0.109(2) Uani 1 1 d .
H27 H 1.0860 0.1655 1.1652 0.131 Uiso 1 1 calc R
B28 B 0.9852(3) 0.1178(2) 1.1780(2) 0.113(2) Uani 1 1 d .
H28 H 0.9901 0.1370 1.2204 0.136 Uiso 1 1 calc R
B28' B 0.6860(3) -0.0309(3) 0.3899(2) 0.124(2) Uani 1 1 d .
H28' H 0.7373 -0.0187 0.4043 0.149 Uiso 1 1 calc R
B29' B 0.6276(3) 0.0257(4) 0.3872(2) 0.145(3) Uani 1 1 d .
H29' H 0.6401 0.0758 0.4013 0.174 Uiso 1 1 calc R
B29 B 0.9547(3) 0.0405(2) 1.1571(2) 0.1123(19) Uani 1 1 d .
H29 H 0.9399 0.0090 1.1858 0.135 Uiso 1 1 calc R
B30 B 0.9914(3) 0.0099(3) 1.1096(2) 0.127(2) Uani 1 1 d .
H30 H 1.0009 -0.0418 1.1073 0.152 Uiso 1 1 calc R
B30' B 0.5601(3) 0.0055(3) 0.3277(3) 0.151(3) Uani 1 1 d .
H30' H 0.5278 0.0425 0.3015 0.181 Uiso 1 1 calc R
B31' B 0.5789(3) -0.0634(3) 0.2994(2) 0.136(3) Uani 1 1 d .
H31' H 0.5588 -0.0723 0.2532 0.163 Uiso 1 1 calc R
B31 B 1.0437(2) 0.0677(3) 1.1021(2) 0.115(2) Uani 1 1 d .
H31 H 1.0874 0.0545 1.0935 0.138 Uiso 1 1 calc R
B32' B 0.6348(3) -0.0079(3) 0.3238(2) 0.127(2) Uani 1 1 d .
H32' H 0.6519 0.0204 0.2946 0.152 Uiso 1 1 calc R
B32 B 1.0368(3) 0.0559(3) 1.1691(2) 0.128(2) Uani 1 1 d .
H32 H 1.0754 0.0346 1.2052 0.153 Uiso 1 1 calc R
B43 B 0.7654(2) 0.1972(2) 0.63243(18) 0.0909(16) Uani 1 1 d .
H43 H 0.7724 0.2498 0.6361 0.109 Uiso 1 1 calc R
B43' B 0.6619(3) -0.5150(3) 0.5599(2) 0.137(2) Uani 1 1 d .
H43' H 0.6750 -0.4889 0.5272 0.165 Uiso 1 1 calc R
B44' B 0.7192(3) -0.5370(3) 0.6283(3) 0.139(3) Uani 1 1 d .
H44' H 0.7705 -0.5252 0.6443 0.167 Uiso 1 1 calc R
B44 B 0.8219(2) 0.1458(2) 0.62074(17) 0.0938(16) Uani 1 1 d .
H44 H 0.8663 0.1642 0.6162 0.113 Uiso 1 1 calc R
B45 B 0.8214(3) 0.0729(2) 0.65525(18) 0.1048(19) Uani 1 1 d .
H45 H 0.8652 0.0437 0.6730 0.126 Uiso 1 1 calc R
B45' B 0.6787(3) -0.5375(4) 0.6747(2) 0.156(3) Uani 1 1 d .
H45' H 0.7037 -0.5282 0.7204 0.187 Uiso 1 1 calc R
B46 B 0.7655(2) 0.0778(2) 0.6887(2) 0.1095(17) Uani 1 1 d .
H46 H 0.7727 0.0524 0.7291 0.131 Uiso 1 1 calc R
B46' B 0.6027(3) -0.5124(3) 0.6425(2) 0.140(2) Uani 1 1 d .
H46' H 0.5785 -0.4848 0.6668 0.168 Uiso 1 1 calc R
B47' B 0.5611(3) -0.5675(2) 0.5867(2) 0.119(2) Uani 1 1 d .
H47' H 0.5089 -0.5746 0.5702 0.143 Uiso 1 1 calc R
B47 B 0.7446(3) 0.0386(3) 0.6239(2) 0.139(2) Uani 1 1 d .
H47 H 0.7370 -0.0139 0.6208 0.167 Uiso 1 1 calc R
B48' B 0.6015(3) -0.5738(3) 0.5424(3) 0.134(3) Uani 1 1 d .
H48' H 0.5768 -0.5878 0.4976 0.161 Uiso 1 1 calc R
B48 B 0.7798(3) 0.0797(3) 0.5799(2) 0.134(2) Uani 1 1 d .
H48 H 0.7956 0.0541 0.5485 0.161 Uiso 1 1 calc R
B49 B 0.7459(2) 0.1571(3) 0.5686(2) 0.111(2) Uani 1 1 d .
H49 H 0.7404 0.1836 0.5289 0.134 Uiso 1 1 calc R
B49' B 0.6791(4) -0.5972(3) 0.5717(3) 0.203(4) Uani 1 1 d .
H49' H 0.7035 -0.6247 0.5476 0.243 Uiso 1 1 calc R
B50 B 0.6893(3) 0.1641(3) 0.6006(2) 0.117(2) Uani 1 1 d .
H50 H 0.6462 0.1943 0.5837 0.141 Uiso 1 1 calc R
B50' B 0.6914(4) -0.6084(3) 0.6387(4) 0.234(5) Uani 1 1 d .
H50' H 0.7272 -0.6462 0.6576 0.281 Uiso 1 1 calc R
B51 B 0.6894(3) 0.0868(3) 0.6368(2) 0.134(2) Uani 1 1 d .
H51 H 0.6467 0.0664 0.6431 0.161 Uiso 1 1 calc R
B51' B 0.6162(4) -0.5903(4) 0.6536(3) 0.199(3) Uani 1 1 d .
H51' H 0.6013 -0.6148 0.6860 0.239 Uiso 1 1 calc R
B52 B 0.6987(3) 0.0935(3) 0.5675(2) 0.135(2) Uani 1 1 d .
H52 H 0.6616 0.0780 0.5275 0.163 Uiso 1 1 calc R
B52' B 0.6121(3) -0.6296(4) 0.5962(4) 0.192(4) Uani 1 1 d .
H52' H 0.5936 -0.6792 0.5922 0.231 Uiso 1 1 calc R

loop_
_atom_site_aniso_label
_atom_site_aniso_U_11
_atom_site_aniso_U_22
_atom_site_aniso_U_33
_atom_site_aniso_U_23
_atom_site_aniso_U_13
_atom_site_aniso_U_12
Sm1 0.06486(8) 0.05397(8) 0.06475(8) -0.00206(8) 0.01825(6) 0.00074(7)
Sm2 0.07228(9) 0.07562(12) 0.07802(10) 0.00204(9) 0.02534(7) -0.00227(8)
C1 0.0648(15) 0.0581(17) 0.0651(16) -0.0034(15) 0.0126(13) -0.0025(14)
C1' 0.134(3) 0.085(3) 0.094(2) -0.029(2) 0.024(2) -0.009(2)
C2' 0.084(2) 0.205(5) 0.130(3) -0.054(3) 0.032(2) -0.003(3)
C2 0.0740(17) 0.0595(18) 0.0777(18) -0.0058(16) 0.0236(13) -0.0065(15)
C3 0.0715(16) 0.0622(18) 0.0581(16) 0.0028(15) 0.0146(12) -0.0009(15)
C3' 0.174(4) 0.116(3) 0.082(3) -0.033(3) 0.011(3) 0.006(3)
C4 0.0863(19) 0.070(2) 0.125(2) 0.000(2) 0.0460(16) 0.0116(17)
C4' 0.174(3) 0.249(7) 0.161(4) -0.049(4) 0.091(3) -0.094(4)
C5' 0.132(4) 0.158(5) 0.154(5) -0.030(4) 0.021(3) 0.030(3)
C5 0.146(3) 0.0598(19) 0.0747(19) -0.0022(17) 0.0452(17) -0.0198(19)
C6 0.0799(16) 0.0544(17) 0.0651(16) 0.0001(15) 0.0241(12) -0.0024(14)
C6' 0.095(2) 0.068(2) 0.0759(19) -0.0052(18) 0.0212(16) -0.0005(18)
C7' 0.148(3) 0.087(3) 0.120(2) -0.010(2) 0.0766(18) 0.013(2)
C7 0.0687(16) 0.0634(18) 0.0757(18) 0.0024(16) 0.0193(13) 0.0098(14)
C8' 0.149(2) 0.196(3) 0.093(3) -0.046(2) 0.002(2) 0.125(2)
C8 0.0905(18) 0.065(2) 0.104(2) -0.0002(18) 0.0480(14) 0.0038(16)
C9 0.108(2) 0.065(2) 0.0739(17) 0.0061(16) 0.0437(14) 0.0046(17)
C9' 0.086(2) 0.219(6) 0.206(4) -0.034(4) 0.070(2) 0.037(3)
C10 0.0854(18) 0.0471(16) 0.0766(18) 0.0040(15) 0.0219(14) 0.0010(14)
C10' 0.149(3) 0.144(3) 0.103(2) -0.045(2) 0.0643(19) -0.081(2)
C21' 0.129(3) 0.093(3) 0.089(2) 0.020(2) 0.0408(18) 0.002(2)
C21 0.1000(19) 0.0537(17) 0.0807(18) 0.0077(16) 0.0384(14) 0.0013(16)
C22' 0.092(2) 0.137(4) 0.130(3) 0.033(3) 0.029(2) -0.018(3)
C22 0.0778(18) 0.084(2) 0.0795(19) 0.0100(18) 0.0280(14) 0.0168(17)
C23' 0.130(3) 0.116(3) 0.114(3) 0.034(3) 0.033(2) 0.004(3)
C23 0.0818(17) 0.0592(18) 0.0712(17) -0.0071(16) 0.0251(13) -0.0099(15)
C24' 0.253(3) 0.311(6) 0.250(4) 0.156(4) 0.193(2) 0.185(4)
C24 0.111(2) 0.077(2) 0.113(3) -0.002(2) 0.027(2) -0.022(2)
C25' 0.133(3) 0.275(6) 0.228(6) 0.134(5) -0.047(4) -0.101(4)
C25 0.089(2) 0.085(2) 0.103(2) -0.001(2) 0.0333(17) 0.0188(19)
C26' 0.0792(18) 0.074(2) 0.0879(19) -0.0039(19) 0.0332(14) -0.0075(16)
C26 0.0701(15) 0.0540(16) 0.0572(15) -0.0021(14) 0.0163(12) 0.0006(14)
C27' 0.116(2) 0.065(2) 0.095(2) -0.0127(18) 0.0487(16) 0.0028(18)
C27 0.0686(16) 0.0658(18) 0.0771(18) -0.0140(16) 0.0213(13) 0.0050(15)
C28' 0.111(2) 0.089(3) 0.191(3) 0.041(2) 0.0971(18) 0.0225(19)
C28 0.0711(16) 0.083(2) 0.0766(18) 0.0047(18) 0.0298(13) 0.0041(16)
C29' 0.077(2) 0.152(4) 0.093(3) 0.028(3) 0.0066(18) -0.023(2)
C29 0.0764(19) 0.072(2) 0.079(2) 0.0018(18) 0.0074(16) -0.0085(17)
C30' 0.135(2) 0.070(2) 0.092(2) -0.0286(18) 0.0526(17) -0.0425(18)
C30 0.0726(17) 0.0552(16) 0.0725(18) -0.0048(15) 0.0239(13) -0.0054(14)
C41 0.1072(19) 0.0598(18) 0.0647(15) -0.0030(15) 0.0383(13) -0.0109(16)
C41' 0.0757(19) 0.074(2) 0.092(2) -0.012(2) 0.0013(17) 0.0038(18)
C42' 0.073(2) 0.063(2) 0.219(5) 0.024(3) -0.015(3) -0.0117(18)
C42 0.0844(19) 0.106(3) 0.095(2) -0.034(2) 0.0321(16) -0.0283(19)
C43 0.0795(16) 0.0544(17) 0.0694(16) 0.0041(14) 0.0295(12) -0.0013(14)
C43' 0.103(3) 0.061(2) 0.174(4) -0.025(3) -0.011(3) 0.005(2)
C44' 0.313(7) 0.078(3) 0.224(6) -0.041(4) -0.146(5) 0.023(4)
C44 0.0771(18) 0.088(2) 0.106(2) -0.019(2) 0.0424(15) -0.0138(17)
C45 0.099(2) 0.084(2) 0.106(2) 0.006(2) 0.0421(17) 0.0191(19)
C45' 0.076(2) 0.116(4) 0.670(11) 0.102(5) 0.153(4) 0.014(2)
C46 0.0821(16) 0.0533(16) 0.0574(15) 0.0010(14) 0.0219(12) -0.0037(15)
C46' 0.0704(16) 0.069(2) 0.0804(18) -0.0168(16) 0.0281(13) -0.0105(14)
C47 0.0746(18) 0.0612(18) 0.0682(18) -0.0005(16) 0.0160(14) 0.0013(15)
C47' 0.159(3) 0.076(2) 0.080(2) -0.001(2) 0.014(2) -0.041(2)
C48 0.0717(19) 0.076(2) 0.080(2) -0.0195(18) 0.0111(16) 0.0018(16)
C48' 0.123(3) 0.080(3) 0.207(5) 0.021(3) -0.053(3) -0.038(2)
C49 0.0784(18) 0.085(2) 0.085(2) -0.014(2) 0.0282(14) -0.0190(18)
C49' 0.059(2) 0.103(3) 0.261(5) 0.016(4) 0.047(3) 0.007(2)
C50 0.0771(17) 0.0610(18) 0.0733(18) -0.0050(16) 0.0237(13) -0.0058(15)
C50' 0.136(2) 0.091(3) 0.160(3) 0.017(3) 0.0907(18) -0.002(2)
C51 0.088(2) 0.163(5) 0.181(4) 0.040(3) 0.073(2) 0.019(3)
C52 0.086(2) 0.111(3) 0.293(5) 0.071(3) 0.090(3) 0.026(2)
C53 0.111(4) 0.457(13) 0.095(3) 0.058(5) 0.035(3) 0.027(5)
C54 0.292(5) 0.380(6) 0.384(4) -0.317(4) 0.250(3) -0.209(5)
C55 0.335(4) 0.551(19) 0.825(8) 0.245(10) 0.476(4) 0.178(7)
C56 0.125(3) 0.178(5) 0.597(9) 0.196(5) 0.179(4) 0.056(3)
C57 0.121(5) 0.625(17) 0.135(5) -0.100(7) 0.031(3) 0.035(6)
B3' 0.172(5) 0.091(4) 0.103(4) -0.012(3) 0.028(3) -0.008(4)
B3 0.081(2) 0.065(2) 0.078(2) -0.009(2) 0.0070(19) -0.006(2)
B4' 0.175(4) 0.082(3) 0.133(4) -0.020(3) 0.061(3) -0.036(3)
B4 0.081(2) 0.086(3) 0.102(3) -0.003(2) 0.0363(18) -0.020(2)
B5' 0.216(6) 0.111(4) 0.100(4) -0.019(4) -0.016(4) 0.021(5)
B5 0.108(3) 0.069(2) 0.067(2) 0.007(2) 0.0191(19) -0.007(2)
B6 0.080(2) 0.057(2) 0.082(2) -0.004(2) 0.0030(19) -0.0021(18)
B6' 0.273(6) 0.164(5) 0.133(4) 0.007(4) 0.090(4) -0.103(4)
B7' 0.318(6) 0.252(9) 0.299(7) -0.113(7) 0.220(4) -0.130(7)
B7 0.107(3) 0.073(3) 0.082(3) -0.007(2) 0.022(2) -0.015(2)
B8' 0.202(5) 0.189(5) 0.134(3) -0.102(3) 0.061(3) 0.006(5)
B8 0.081(2) 0.078(3) 0.085(2) -0.002(2) 0.0198(18) -0.020(2)
B9 0.113(3) 0.077(3) 0.102(3) 0.011(2) 0.047(2) -0.010(2)
B9' 0.235(6) 0.081(3) 0.136(4) -0.033(3) 0.082(4) -0.007(4)
B10 0.107(3) 0.064(2) 0.103(3) 0.003(3) 0.006(3) -0.005(2)
B10' 0.171(5) 0.138(5) 0.115(4) -0.052(4) 0.015(4) 0.006(4)
B11 0.085(2) 0.058(2) 0.102(3) -0.010(2) 0.020(2) 0.0036(19)
B11' 0.270(6) 0.206(6) 0.118(4) -0.006(4) 0.083(4) -0.122(5)
B12' 0.266(6) 0.163(6) 0.140(4) -0.056(4) 0.112(3) 0.006(5)
B12 0.114(3) 0.066(2) 0.101(3) 0.000(3) 0.022(2) -0.015(2)
B23' 0.166(4) 0.102(3) 0.082(3) 0.004(3) 0.038(3) -0.038(3)
B23 0.128(3) 0.063(2) 0.071(2) 0.002(2) 0.0389(19) 0.009(2)
B24 0.116(2) 0.079(3) 0.090(2) 0.010(2) 0.0541(17) 0.009(2)
B24' 0.161(4) 0.109(4) 0.141(4) 0.004(4) 0.072(3) 0.017(4)
B25' 0.112(3) 0.131(4) 0.113(4) 0.020(4) 0.028(3) 0.024(3)
B25 0.148(3) 0.053(2) 0.114(3) 0.008(2) 0.059(2) 0.002(2)
B26 0.123(3) 0.078(3) 0.096(3) 0.005(2) 0.048(2) 0.037(2)
B26' 0.097(3) 0.099(4) 0.156(4) -0.030(3) 0.038(3) -0.017(3)
B27' 0.122(3) 0.132(5) 0.132(4) -0.013(4) 0.062(2) -0.007(3)
B27 0.112(3) 0.114(4) 0.092(3) 0.033(3) 0.024(2) 0.014(3)
B28 0.169(4) 0.082(3) 0.079(3) 0.013(3) 0.030(3) 0.025(3)
B28' 0.129(4) 0.109(4) 0.130(4) 0.027(3) 0.038(3) -0.024(3)
B29' 0.203(5) 0.119(5) 0.128(4) -0.002(4) 0.075(3) -0.028(4)
B29 0.174(4) 0.078(3) 0.098(3) 0.019(3) 0.064(2) 0.016(3)
B30 0.207(4) 0.082(3) 0.105(3) 0.035(3) 0.071(3) 0.055(3)
B30' 0.203(5) 0.123(4) 0.131(4) 0.055(4) 0.063(4) 0.026(4)
B31' 0.135(4) 0.196(7) 0.077(3) 0.001(4) 0.038(2) -0.022(4)
B31 0.106(3) 0.123(4) 0.113(3) 0.033(3) 0.032(2) 0.043(3)
B32' 0.136(4) 0.147(5) 0.102(3) 0.026(3) 0.047(3) -0.003(4)
B32 0.179(4) 0.108(4) 0.088(3) 0.021(3) 0.036(3) 0.060(3)
B43 0.108(3) 0.077(3) 0.074(2) 0.003(2) 0.014(2) -0.009(2)
B43' 0.218(5) 0.112(4) 0.100(3) -0.032(3) 0.079(3) -0.040(4)
B44' 0.102(3) 0.084(3) 0.198(6) 0.020(4) 0.008(4) 0.012(3)
B44 0.121(3) 0.095(3) 0.071(2) 0.000(2) 0.0412(18) -0.007(3)
B45 0.168(4) 0.069(3) 0.081(2) -0.019(2) 0.048(2) -0.006(3)
B45' 0.169(5) 0.204(7) 0.073(3) -0.010(4) 0.014(3) -0.026(5)
B46 0.160(3) 0.070(2) 0.108(3) -0.027(2) 0.059(2) -0.056(2)
B46' 0.186(4) 0.121(4) 0.142(4) -0.008(4) 0.093(3) 0.027(4)
B47' 0.136(4) 0.078(3) 0.126(4) -0.020(3) 0.022(3) -0.022(3)
B47 0.214(4) 0.106(3) 0.122(3) -0.050(3) 0.091(3) -0.080(3)
B48' 0.171(5) 0.102(4) 0.111(4) -0.027(3) 0.027(3) -0.033(4)
B48 0.205(5) 0.116(4) 0.096(3) -0.029(3) 0.069(3) -0.044(4)
B49 0.133(3) 0.122(4) 0.069(2) 0.005(3) 0.024(2) -0.033(3)
B49' 0.260(7) 0.097(4) 0.161(6) -0.048(4) -0.042(5) 0.069(4)
B50 0.109(3) 0.122(4) 0.100(3) -0.022(3) 0.010(3) -0.017(3)
B50' 0.197(6) 0.075(4) 0.291(9) 0.040(5) -0.094(6) -0.002(4)
B51 0.139(3) 0.161(4) 0.099(3) -0.044(3) 0.037(3) -0.091(3)
B51' 0.278(6) 0.195(6) 0.125(4) -0.002(5) 0.070(4) -0.129(5)
B52 0.157(4) 0.167(5) 0.079(3) -0.042(3) 0.037(3) -0.075(4)
B52' 0.147(5) 0.104(5) 0.248(9) 0.029(5) -0.031(6) -0.023(4)

loop_
_atom_type_symbol
_atom_type_description
_atom_type_scat_dispersion_real
_atom_type_scat_dispersion_imag
_atom_type_scat_source
C C 0.0033 0.0016 'International Tables Vol C Tables 4.2.6.8 and 6.1.1.4'
H H 0.0000 0.0000 'International Tables Vol C Tables 4.2.6.8 and 6.1.1.4'
B B 0.0013 0.0007 'International Tables Vol C Tables 4.2.6.8 and 6.1.1.4'
Sm Sm -0.1638 3.4418 'International Tables Vol C Tables 4.2.6.8 and 6.1.1.4'

loop_
_geom_angle_atom_site_label_1
_geom_angle_atom_site_label_2
_geom_angle_atom_site_label_3
_geom_angle
C29 Sm1 C48 165.41(12)
C29 Sm1 C49 141.34(11)
C48 Sm1 C49 29.72(11)
C29 Sm1 C28 30.00(11)
C48 Sm1 C28 135.43(11)
C49 Sm1 C28 115.97(11)
C29 Sm1 C9 88.30(10)
C48 Sm1 C9 106.27(10)
C49 Sm1 C9 116.50(11)
C28 Sm1 C9 118.06(10)
C29 Sm1 C8 117.32(10)
C48 Sm1 C8 77.26(10)
C49 Sm1 C8 93.19(11)
C28 Sm1 C8 147.31(10)
C9 Sm1 C8 29.51(9)
C29 Sm1 C30 29.64(12)
C48 Sm1 C30 153.72(11)
C49 Sm1 C30 125.77(11)
C28 Sm1 C30 48.87(11)
C9 Sm1 C30 74.33(9)
C8 Sm1 C30 102.71(10)
C29 Sm1 C47 140.85(12)
C48 Sm1 C47 28.71(12)
C49 Sm1 C47 48.38(11)
C28 Sm1 C47 115.71(11)
C9 Sm1 C47 123.07(9)
C8 Sm1 C47 94.35(10)
C30 Sm1 C47 162.54(10)
C29 Sm1 C10 73.35(10)
C48 Sm1 C10 120.00(10)
C49 Sm1 C10 141.30(10)
C28 Sm1 C10 101.86(10)
C9 Sm1 C10 29.45(11)
C8 Sm1 C10 48.14(10)
C30 Sm1 C10 73.70(9)
C47 Sm1 C10 121.71(9)
C29 Sm1 C27 48.86(10)
C48 Sm1 C27 119.48(10)
C49 Sm1 C27 92.53(10)
C28 Sm1 C27 29.24(10)
C9 Sm1 C27 121.77(9)
C8 Sm1 C27 146.08(10)
C30 Sm1 C27 48.60(9)
C47 Sm1 C27 114.09(9)
C10 Sm1 C27 119.92(9)
C29 Sm1 C7 120.23(9)
C48 Sm1 C7 71.94(9)
C49 Sm1 C7 98.06(10)
C28 Sm1 C7 143.54(10)
C9 Sm1 C7 48.69(9)
C8 Sm1 C7 28.96(10)
C30 Sm1 C7 120.28(9)
C47 Sm1 C7 76.82(9)
C10 Sm1 C7 48.47(8)
C27 Sm1 C7 168.39(8)
C29 Sm1 C6 92.51(9)
C48 Sm1 C6 97.61(9)
C49 Sm1 C6 126.13(9)
C28 Sm1 C6 114.11(10)
C9 Sm1 C6 49.33(10)
C8 Sm1 C6 48.45(11)
C30 Sm1 C6 101.73(9)
C47 Sm1 C6 92.30(9)
C10 Sm1 C6 29.99(9)
C27 Sm1 C6 141.04(8)
C7 Sm1 C6 29.48(8)
C29 Sm1 C50 118.76(10)
C48 Sm1 C50 47.67(10)
C49 Sm1 C50 29.05(10)
C28 Sm1 C50 89.71(10)
C9 Sm1 C50 145.24(10)
C8 Sm1 C50 121.52(9)
C30 Sm1 C50 117.96(9)
C47 Sm1 C50 47.58(9)
C10 Sm1 C50 167.60(8)
C27 Sm1 C50 72.45(9)
C7 Sm1 C50 119.14(9)
C6 Sm1 C50 139.85(8)
C29 Sm1 C26 49.16(10)
C48 Sm1 C26 126.69(10)
C49 Sm1 C26 97.11(10)
C28 Sm1 C26 48.56(10)
C9 Sm1 C26 94.60(9)
C8 Sm1 C26 116.95(10)
C30 Sm1 C26 29.95(9)
C47 Sm1 C26 136.09(9)
C10 Sm1 C26 102.20(9)
C27 Sm1 C26 29.13(10)
C7 Sm1 C26 143.19(9)
C6 Sm1 C26 131.35(8)
C50 Sm1 C26 88.76(9)
C29 Sm1 C46 117.45(11)
C48 Sm1 C46 48.42(11)
C49 Sm1 C46 48.80(11)
C28 Sm1 C46 88.57(10)
C9 Sm1 C46 152.52(8)
C8 Sm1 C46 123.21(9)
C30 Sm1 C46 132.90(9)
C47 Sm1 C46 29.65(9)
C10 Sm1 C46 145.23(9)
C27 Sm1 C46 84.61(9)
C7 Sm1 C46 105.95(9)
C6 Sm1 C46 115.71(9)
C50 Sm1 C46 28.99(10)
C26 Sm1 C46 109.29(9)
C9' Sm2 C29' 132.17(16)
C9' Sm2 C28' 162.35(15)
C29' Sm2 C28' 30.19(13)
C9' Sm2 C49' 75.83(18)
C29' Sm2 C49' 151.15(16)
C28' Sm2 C49' 121.72(16)
C9' Sm2 C48' 103.88(18)
C29' Sm2 C48' 122.38(17)
C28' Sm2 C48' 93.39(16)
C49' Sm2 C48' 28.77(19)
C9' Sm2 C50' 73.54(17)
C29' Sm2 C50' 146.84(14)
C28' Sm2 C50' 121.99(13)
C49' Sm2 C50' 31.40(13)
C48' Sm2 C50' 49.01(16)
C9' Sm2 C30' 117.38(16)
C29' Sm2 C30' 29.72(11)
C28' Sm2 C30' 48.59(12)
C49' Sm2 C30' 140.76(14)
C48' Sm2 C30' 119.09(15)
C50' Sm2 C30' 167.19(13)
C9' Sm2 C8' 29.36(17)
C29' Sm2 C8' 109.99(14)
C28' Sm2 C8' 137.35(14)
C49' Sm2 C8' 93.01(15)
C48' Sm2 C8' 115.41(14)
C50' Sm2 C8' 100.61(14)
C30' Sm2 C8' 89.01(13)
C9' Sm2 C47' 119.72(17)
C29' Sm2 C47' 107.55(15)
C28' Sm2 C47' 77.60(14)
C49' Sm2 C47' 47.10(15)
C48' Sm2 C47' 27.38(13)
C50' Sm2 C47' 48.33(14)
C30' Sm2 C47' 119.14(13)
C8' Sm2 C47' 140.03(14)
C9' Sm2 C10' 28.36(13)
C29' Sm2 C10' 118.98(13)
C28' Sm2 C10' 142.15(12)
C49' Sm2 C10' 89.06(16)
C48' Sm2 C10' 117.12(17)
C50' Sm2 C10' 72.30(14)
C30' Sm2 C10' 120.51(12)
C8' Sm2 C10' 49.52(13)
C47' Sm2 C10' 119.52(14)
C9' Sm2 C46' 101.66(16)
C29' Sm2 C46' 117.51(12)
C28' Sm2 C46' 92.58(11)
C49' Sm2 C46' 49.50(11)
C48' Sm2 C46' 47.82(11)
C50' Sm2 C46' 29.85(12)
C30' Sm2 C46' 140.86(11)
C8' Sm2 C46' 130.04(13)
C47' Sm2 C46' 29.32(10)
C10' Sm2 C46' 92.40(12)
C9' Sm2 C27' 153.58(14)
C29' Sm2 C27' 49.42(11)
C28' Sm2 C27' 29.75(11)
C49' Sm2 C27' 102.91(15)
C48' Sm2 C27' 74.97(16)
C50' Sm2 C27' 119.11(13)
C30' Sm2 C27' 48.13(11)
C8' Sm2 C27' 126.76(12)
C47' Sm2 C27' 71.17(12)
C10' Sm2 C27' 167.90(12)
C46' Sm2 C27' 96.72(10)
C9' Sm2 C26' 126.47(15)
C29' Sm2 C26' 49.32(10)
C28' Sm2 C26' 48.63(11)
C49' Sm2 C26' 111.98(14)
C48' Sm2 C26' 90.06(15)
C50' Sm2 C26' 139.06(12)
C30' Sm2 C26' 29.43(9)
C8' Sm2 C26' 98.10(12)
C47' Sm2 C26' 95.96(12)
C10' Sm2 C26' 143.51(12)
C46' Sm2 C26' 124.03(10)
C27' Sm2 C26' 28.91(10)
C9' Sm2 C7' 49.14(16)
C29' Sm2 C7' 83.32(14)
C28' Sm2 C7' 113.42(13)
C49' Sm2 C7' 123.09(15)
C48' Sm2 C7' 146.83(14)
C50' Sm2 C7' 120.59(14)
C30' Sm2 C7' 71.80(12)
C8' Sm2 C7' 31.48(11)
C47' Sm2 C7' 168.73(14)
C10' Sm2 C7' 50.39(13)
C46' Sm2 C7' 142.44(11)
C27' Sm2 C7' 119.46(12)
C26' Sm2 C7' 93.43(12)
C9' Sm2 C6' 45.78(13)
C29' Sm2 C6' 91.12(12)
C28' Sm2 C6' 118.45(12)
C49' Sm2 C6' 117.55(16)
C48' Sm2 C6' 146.05(16)
C50' Sm2 C6' 100.28(13)
C30' Sm2 C6' 92.44(11)
C8' Sm2 C6' 48.18(10)
C47' Sm2 C6' 143.88(11)
C10' Sm2 C6' 29.05(12)
C46' Sm2 C6' 114.58(10)
C27' Sm2 C6' 138.86(11)
C26' Sm2 C6' 119.17(11)
C7' Sm2 C6' 29.38(10)
C3 C1 C2 118.4(3)
C3 C1 B5 124.4(3)
C2 C1 B5 107.8(3)
C3 C1 B6 117.7(2)
C2 C1 B6 59.9(2)
B5 C1 B6 61.8(2)
C3 C1 B4 123.4(3)
C2 C1 B4 108.3(3)
B5 C1 B4 61.6(2)
B6 C1 B4 112.3(3)
C3 C1 B3 116.3(2)
C2 C1 B3 60.5(2)
B5 C1 B3 112.4(3)
B6 C1 B3 112.6(3)
B4 C1 B3 62.0(2)
C2' C1' B6' 63.5(4)
C2' C1' C3' 121.9(3)
B6' C1' C3' 122.9(4)
C2' C1' B5' 114.0(4)
B6' C1' B5' 68.1(4)
C3' C1' B5' 121.4(4)
C2' C1' B3' 57.9(3)
B6' C1' B3' 112.5(5)
C3' C1' B3' 114.8(4)
B5' C1' B3' 108.5(4)
C2' C1' B4' 104.1(4)
B6' C1' B4' 114.6(4)
C3' C1' B4' 117.2(4)
B5' C1' B4' 60.3(3)
B3' C1' B4' 56.6(3)
C1' C2' B3' 65.7(3)
C1' C2' B8' 119.1(4)
B3' C2' B8' 67.2(4)
C1' C2' B6' 60.1(4)
B3' C2' B6' 116.3(4)
B8' C2' B6' 113.9(4)
C1' C2' B7' 109.2(4)
B3' C2' B7' 115.4(5)
B8' C2' B7' 61.5(4)
B6' C2' B7' 59.6(4)
C1 C2 B11 113.7(3)
C1 C2 B6 61.5(2)
B11 C2 B6 64.8(2)
C1 C2 B7 113.4(3)
B11 C2 B7 63.0(2)
B6 C2 B7 117.3(3)
C1 C2 B3 62.2(2)
B11 C2 B3 114.9(3)
B6 C2 B3 115.3(3)
B7 C2 B3 62.6(2)
C6 C3 C4 110.3(3)
C6 C3 C5 110.1(3)
C4 C3 C5 107.1(3)
C6 C3 C1 110.1(3)
C4 C3 C1 110.6(2)
C5 C3 C1 108.6(2)
C5' C3' C6' 115.5(4)
C5' C3' C4' 102.1(5)
C6' C3' C4' 108.3(3)
C5' C3' C1' 115.6(4)
C6' C3' C1' 103.7(4)
C4' C3' C1' 111.6(4)
C7 C6 C10 105.4(3)
C7 C6 C3 127.7(3)
C10 C6 C3 126.5(3)
C7 C6 Sm1 74.73(18)
C10 C6 Sm1 73.12(17)
C3 C6 Sm1 123.1(2)
C10' C6' C7' 112.7(3)
C10' C6' C3' 124.8(3)
C7' C6' C3' 122.2(3)
C10' C6' Sm2 71.8(2)
C7' C6' Sm2 73.4(2)
C3' C6' Sm2 127.4(3)
C6' C7' C8' 101.9(3)
C6' C7' Sm2 77.2(2)
C8' C7' Sm2 71.7(2)
C8 C7 C6 108.0(3)
C8 C7 Sm1 72.68(19)
C6 C7 Sm1 75.79(17)
C9' C8' C7' 104.6(3)
C9' C8' Sm2 72.0(3)
C7' C8' Sm2 76.8(2)
C7 C8 C9 110.5(3)
C7 C8 Sm1 78.4(2)
C9 C8 Sm1 75.1(2)
C8 C9 C10 107.1(3)
C8 C9 Sm1 75.4(2)
C10 C9 Sm1 76.8(2)
C10' C9' C8' 117.1(5)
C10' C9' Sm2 80.2(3)
C8' C9' Sm2 78.6(3)
C9 C10 C6 109.0(3)
C9 C10 Sm1 73.72(18)
C6 C10 Sm1 76.89(17)
C9' C10' C6' 103.3(4)
C9' C10' Sm2 71.4(3)
C6' C10' Sm2 79.1(3)
C23' C21' C22' 119.4(3)
C23' C21' B24' 121.4(4)
C22' C21' B24' 108.0(4)
C23' C21' B23' 120.9(3)
C22' C21' B23' 57.3(3)
B24' C21' B23' 60.5(3)
C23' C21' B26' 119.9(4)
C22' C21' B26' 61.3(3)
B24' C21' B26' 111.8(4)
B23' C21' B26' 107.8(4)
C23' C21' B25' 121.4(4)
C22' C21' B25' 111.0(4)
B24' C21' B25' 62.6(3)
B23' C21' B25' 110.3(4)
B26' C21' B25' 62.2(3)
C23 C21 C22 118.4(3)
C23 C21 B24 124.6(3)
C22 C21 B24 107.3(2)
C23 C21 B25 123.6(3)
C22 C21 B25 107.9(3)
B24 C21 B25 62.0(3)
C23 C21 B26 116.6(3)
C22 C21 B26 60.8(2)
B24 C21 B26 112.0(3)
B25 C21 B26 61.3(3)
C23 C21 B23 118.1(3)
C22 C21 B23 60.7(2)
B24 C21 B23 60.3(2)
B25 C21 B23 111.5(3)
B26 C21 B23 112.9(3)
B23' C22' C21' 62.1(3)
B23' C22' B26' 110.7(3)
C21' C22' B26' 60.1(3)
B23' C22' B28' 61.5(3)
C21' C22' B28' 111.2(4)
B26' C22' B28' 110.0(4)
B23' C22' B27' 108.4(4)
C21' C22' B27' 108.2(3)
B26' C22' B27' 60.7(3)
B28' C22' B27' 59.2(3)
B31 C22 C21 112.9(3)
B31 C22 B27 63.8(3)
C21 C22 B27 114.7(3)
B31 C22 B26 63.3(3)
C21 C22 B26 61.1(2)
B27 C22 B26 116.9(3)
B31 C22 B23 115.6(3)
C21 C22 B23 61.5(2)
B27 C22 B23 64.1(3)
B26 C22 B23 113.9(3)
C25' C23' C26' 111.3(4)
C25' C23' C24' 110.3(4)
C26' C23' C24' 107.1(3)
C25' C23' C21' 112.6(4)
C26' C23' C21' 108.0(3)
C24' C23' C21' 107.4(4)
C26 C23 C24 110.1(3)
C26 C23 C21 109.1(2)
C24 C23 C21 109.0(3)
C26 C23 C25 110.2(3)
C24 C23 C25 108.0(3)
C21 C23 C25 110.4(3)
C27' C26' C30' 107.3(3)
C27' C26' C23' 123.0(3)
C30' C26' C23' 129.0(4)
C27' C26' Sm2 75.5(2)
C30' C26' Sm2 73.0(2)
C23' C26' Sm2 124.9(3)
C27 C26 C30 105.8(3)
C27 C26 C23 128.5(3)
C30 C26 C23 125.3(3)
C27 C26 Sm1 73.92(17)
C30 C26 Sm1 71.80(17)
C23 C26 Sm1 124.91(18)
C26' C27' C28' 107.5(3)
C26' C27' Sm2 75.6(2)
C28' C27' Sm2 71.5(3)
C28 C27 C26 109.1(3)
C28 C27 Sm1 72.89(19)
C26 C27 Sm1 76.95(17)
C29' C28' C27' 109.0(3)
C29' C28' Sm2 74.4(3)
C27' C28' Sm2 78.7(3)
C27 C28 C29 108.7(3)
C27 C28 Sm1 77.87(18)
C29 C28 Sm1 74.43(19)
C30' C29' C28' 106.3(3)
C30' C29' Sm2 77.0(2)
C28' C29' Sm2 75.4(3)
C30 C29 C28 107.6(3)
C30 C29 Sm1 76.44(18)
C28 C29 Sm1 75.57(17)
C29' C30' C26' 109.9(3)
C29' C30' Sm2 73.3(2)
C26' C30' Sm2 77.6(2)
C29 C30 C26 108.7(3)
C29 C30 Sm1 73.92(18)
C26 C30 Sm1 78.25(16)
C43 C41 C42 118.8(3)
C43 C41 B46 118.2(3)
C42 C41 B46 61.1(2)
C43 C41 B45 123.9(3)
C42 C41 B45 107.9(3)
B46 C41 B45 60.4(3)
C43 C41 B44 124.1(3)
C42 C41 B44 107.8(3)
B46 C41 B44 110.3(3)
B45 C41 B44 60.9(3)
C43 C41 B43 118.4(3)
C42 C41 B43 60.4(2)
B46 C41 B43 112.0(3)
B45 C41 B43 110.7(3)
B44 C41 B43 61.0(3)
C43' C41' C42' 119.9(3)
C43' C41' B43' 116.4(4)
C42' C41' B43' 62.3(3)
C43' C41' B44' 121.0(3)
C42' C41' B44' 111.6(3)
B43' C41' B44' 65.0(3)
C43' C41' B46' 122.7(4)
C42' C41' B46' 57.9(3)
B43' C41' B46' 110.0(4)
B44' C41' B46' 107.6(4)
C43' C41' B45' 127.2(4)
C42' C41' B45' 103.4(3)
B43' C41' B45' 109.6(4)
B44' C41' B45' 58.8(4)
B46' C41' B45' 57.3(3)
C41' C42' B47' 119.5(4)
C41' C42' B46' 65.2(3)
B47' C42' B46' 66.7(4)
C41' C42' B43' 60.2(3)
B47' C42' B43' 113.2(4)
B46' C42' B43' 114.2(3)
C41' C42' B48' 110.4(3)
B47' C42' B48' 58.9(3)
B46' C42' B48' 111.7(4)
B43' C42' B48' 61.2(3)
C41 C42 B51 112.3(3)
C41 C42 B43 62.0(2)
B51 C42 B43 115.2(3)
C41 C42 B50 112.9(3)
B51 C42 B50 65.4(3)
B43 C42 B50 61.6(3)
C41 C42 B46 61.1(2)
B51 C42 B46 61.8(3)
B43 C42 B46 113.2(3)
B50 C42 B46 115.6(3)
C46 C43 C45 111.2(3)
C46 C43 C44 110.6(3)
C45 C43 C44 107.5(3)
C46 C43 C41 108.0(2)
C45 C43 C41 109.4(3)
C44 C43 C41 110.2(3)
C45' C43' C46' 115.1(4)
C45' C43' C41' 117.3(4)
C46' C43' C41' 110.6(3)
C45' C43' C44' 105.5(5)
C46' C43' C44' 103.0(4)
C41' C43' C44' 103.3(4)
C50 C46 C47 102.8(3)
C50 C46 C43 127.6(3)
C47 C46 C43 127.9(3)
C50 C46 Sm1 73.14(17)
C47 C46 Sm1 69.90(17)
C43 C46 Sm1 131.48(18)
C47' C46' C50' 105.7(3)
C47' C46' C43' 122.4(4)
C50' C46' C43' 130.5(4)
C47' C46' Sm2 74.7(2)
C50' C46' Sm2 73.2(2)
C43' C46' Sm2 127.6(2)
C48 C47 C46 110.4(3)
C48 C47 Sm1 74.32(19)
C46 C47 Sm1 80.45(16)
C48' C47' C46' 111.3(5)
C48' C47' Sm2 74.7(3)
C46' C47' Sm2 76.0(2)
C47 C48 C49 109.3(3)
C47 C48 Sm1 76.96(19)
C49 C48 Sm1 75.63(18)
C47' C48' C49' 111.2(5)
C47' C48' Sm2 77.9(3)
C49' C48' Sm2 74.9(3)
C48 C49 C50 106.8(3)
C48 C49 Sm1 74.65(19)
C50 C49 Sm1 79.32(18)
C48' C49' C50' 106.6(4)
C48' C49' Sm2 76.4(3)
C50' C49' Sm2 75.2(2)
C49 C50 C46 110.6(3)
C49 C50 Sm1 71.64(19)
C46 C50 Sm1 77.87(18)
C46' C50' C49' 105.2(4)
C46' C50' Sm2 76.9(2)
C49' C50' Sm2 73.4(3)
C52 C51 C56 121.5(5)
C52 C51 C57 116.3(5)
C56 C51 C57 122.2(5)
C51 C52 C53 117.8(4)
C54 C53 C52 116.0(5)
C55 C54 C53 129.6(6)
C54 C55 C56 108.7(6)
C51 C56 C55 126.1(6)
C2' B3' B4' 107.9(4)
C2' B3' C1' 56.4(3)
B4' B3' C1' 62.8(3)
C2' B3' B9' 104.5(5)
B4' B3' B9' 60.7(4)
C1' B3' B9' 107.1(4)
C2' B3' B8' 58.4(4)
B4' B3' B8' 109.7(4)
C1' B3' B8' 104.7(4)
B9' B3' B8' 59.4(4)
C2 B3 C1 57.22(19)
C2 B3 B8 102.8(3)
C1 B3 B8 104.6(3)
C2 B3 B7 58.3(2)
C1 B3 B7 105.8(3)
B8 B3 B7 60.0(3)
C2 B3 B4 103.3(3)
C1 B3 B4 58.8(2)
B8 B3 B4 59.2(2)
B7 B3 B4 107.7(3)
B3' B4' B9' 61.8(4)
B3' B4' B5' 110.0(5)
B9' B4' B5' 108.0(5)
B3' B4' C1' 60.6(3)
B9' B4' C1' 106.3(4)
B5' B4' C1' 58.0(3)
B3' B4' B10' 108.9(5)
B9' B4' B10' 59.5(4)
B5' B4' B10' 58.7(4)
C1' B4' B10' 102.6(4)
C1 B4 B9 105.5(3)
C1 B4 B8 105.2(3)
B9 B4 B8 59.2(2)
C1 B4 B5 58.3(2)
B9 B4 B5 60.8(2)
B8 B4 B5 107.6(3)
C1 B4 B3 59.2(2)
B9 B4 B3 107.2(3)
B8 B4 B3 59.7(2)
B5 B4 B3 107.4(3)
C1' B5' B10' 108.0(4)
C1' B5' B4' 61.8(3)
B10' B5' B4' 62.0(4)
C1' B5' B11' 101.7(5)
B10' B5' B11' 57.8(4)
B4' B5' B11' 106.3(5)
C1' B5' B6' 54.6(3)
B10' B5' B6' 104.6(5)
B4' B5' B6' 105.1(4)
B11' B5' B6' 58.0(4)
C1 B5 B10 107.1(3)
C1 B5 B6 59.1(2)
B10 B5 B6 61.3(3)
C1 B5 B4 60.1(2)
B10 B5 B4 108.3(3)
B6 B5 B4 109.0(3)
C1 B5 B9 105.7(3)
B10 B5 B9 59.6(3)
B6 B5 B9 108.1(3)
B4 B5 B9 59.3(2)
C2 B6 C1 58.6(2)
C2 B6 B5 104.7(3)
C1 B6 B5 59.1(2)
C2 B6 B10 103.8(3)
C1 B6 B10 105.5(3)
B5 B6 B10 59.2(3)
C2 B6 B11 57.6(2)
C1 B6 B11 105.5(2)
B5 B6 B11 106.8(3)
B10 B6 B11 59.8(3)
C1' B6' C2' 56.4(3)
C1' B6' B7' 107.9(6)
C2' B6' B7' 61.7(5)
C1' B6' B11' 105.7(5)
C2' B6' B11' 103.5(5)
B7' B6' B11' 57.7(4)
C1' B6' B5' 57.3(3)
C2' B6' B5' 100.6(5)
B7' B6' B5' 106.1(5)
B11' B6' B5' 60.2(4)
B11' B7' B6' 63.9(5)
B11' B7' C2' 105.9(6)
B6' B7' C2' 58.7(4)
B11' B7' B8' 109.9(6)
B6' B7' B8' 109.6(7)
C2' B7' B8' 57.4(4)
B11' B7' B12' 58.2(4)
B6' B7' B12' 108.7(6)
C2' B7' B12' 101.8(6)
B8' B7' B12' 61.0(4)
C2 B7 B11 57.9(2)
C2 B7 B8 103.4(3)
B11 B7 B8 106.1(3)
C2 B7 B3 59.1(2)
B11 B7 B3 107.9(3)
B8 B7 B3 59.9(3)
C2 B7 B12 102.6(3)
B11 B7 B12 59.0(2)
B8 B7 B12 58.9(3)
B3 B7 B12 107.1(3)
C2' B8' B7' 61.1(4)
C2' B8' B9' 100.1(5)
B7' B8' B9' 105.0(5)
C2' B8' B12' 104.0(5)
B7' B8' B12' 60.2(4)
B9' B8' B12' 56.6(4)
C2' B8' B3' 54.4(3)
B7' B8' B3' 104.9(5)
B9' B8' B3' 57.8(4)
B12' B8' B3' 102.4(5)
B9 B8 B12 59.5(3)
B9 B8 B4 60.2(3)
B12 B8 B4 108.4(3)
B9 B8 B3 109.2(3)
B12 B8 B3 109.2(3)
B4 B8 B3 61.1(3)
B9 B8 B7 109.0(3)
B12 B8 B7 61.3(3)
B4 B8 B7 109.4(3)
B3 B8 B7 60.2(3)
B12 B9 B8 60.8(3)
B12 B9 B10 61.2(3)
B8 B9 B10 109.5(4)
B12 B9 B4 109.8(4)
B8 B9 B4 60.6(3)
B10 B9 B4 108.6(3)
B12 B9 B5 108.5(4)
B8 B9 B5 108.1(3)
B10 B9 B5 59.4(3)
B4 B9 B5 59.9(2)
B12' B9' B4' 109.1(5)
B12' B9' B3' 110.9(5)
B4' B9' B3' 57.5(3)
B12' B9' B10' 57.7(4)
B4' B9' B10' 62.2(4)
B3' B9' B10' 107.6(4)
B12' B9' B8' 62.6(4)
B4' B9' B8' 109.8(4)
B3' B9' B8' 62.8(4)
B10' B9' B8' 109.0(5)
B5 B10 B9 61.1(3)
B5 B10 B12 107.9(3)
B9 B10 B12 58.8(3)
B5 B10 B6 59.5(3)
B9 B10 B6 107.9(3)
B12 B10 B6 107.8(3)
B5 B10 B11 107.6(3)
B9 B10 B11 106.1(3)
B12 B10 B11 59.0(3)
B6 B10 B11 60.6(3)
B12' B10' B5' 112.1(5)
B12' B10' B11' 60.0(4)
B5' B10' B11' 64.5(4)
B12' B10' B9' 59.6(4)
B5' B10' B9' 107.4(4)
B11' B10' B9' 107.3(5)
B12' B10' B4' 107.3(4)
B5' B10' B4' 59.3(4)
B11' B10' B4' 109.4(4)
B9' B10' B4' 58.2(4)
C2 B11 B12 105.3(3)
C2 B11 B7 59.1(2)
B12 B11 B7 61.4(2)
C2 B11 B10 103.8(3)
B12 B11 B10 60.1(3)
B7 B11 B10 109.2(3)
C2 B11 B6 57.6(2)
B12 B11 B6 107.9(3)
B7 B11 B6 108.1(3)
B10 B11 B6 59.7(3)
B12' B11' B7' 63.3(5)
B12' B11' B10' 57.8(4)
B7' B11' B10' 108.7(6)
B12' B11' B6' 108.5(5)
B7' B11' B6' 58.5(5)
B10' B11' B6' 107.6(5)
B12' B11' B5' 104.8(5)
B7' B11' B5' 108.0(5)
B10' B11' B5' 57.7(4)
B6' B11' B5' 61.8(4)
B10' B12' B9' 62.7(4)
B10' B12' B11' 62.2(4)
B9' B12' B11' 111.4(6)
B10' B12' B7' 108.3(6)
B9' B12' B7' 107.2(5)
B11' B12' B7' 58.4(4)
B10' B12' B8' 111.5(5)
B9' B12' B8' 60.8(4)
B11' B12' B8' 108.3(5)
B7' B12' B8' 58.8(4)
B9 B12 B11 108.6(3)
B9 B12 B8 59.7(3)
B11 B12 B8 107.5(3)
B9 B12 B10 60.0(3)
B11 B12 B10 60.9(3)
B8 B12 B10 107.7(3)
B9 B12 B7 108.1(3)
B11 B12 B7 59.6(2)
B8 B12 B7 59.9(3)
B10 B12 B7 108.5(3)
C22' B23' B29' 112.9(4)
C22' B23' C21' 60.6(3)
B29' B23' C21' 110.4(4)
C22' B23' B24' 109.9(4)
B29' B23' B24' 61.8(4)
C21' B23' B24' 59.4(3)
C22' B23' B28' 62.7(3)
B29' B23' B28' 61.9(4)
C21' B23' B28' 110.9(4)
B24' B23' B28' 111.3(4)
C22 B23 B24 104.2(3)
C22 B23 C21 57.8(2)
B24 B23 C21 59.2(2)
C22 B23 B28 103.3(3)
B24 B23 B28 60.7(3)
C21 B23 B28 106.3(3)
C22 B23 B27 57.3(2)
B24 B23 B27 109.2(3)
C21 B23 B27 106.0(3)
B28 B23 B27 60.5(3)
C21 B24 B23 60.5(2)
C21 B24 B28 106.8(4)
B23 B24 B28 60.0(3)
C21 B24 B25 59.2(2)
B23 B24 B25 109.3(4)
B28 B24 B25 108.3(3)
C21 B24 B29 106.2(3)
B23 B24 B29 107.9(3)
B28 B24 B29 59.3(3)
B25 B24 B29 60.5(3)
C21' B24' B23' 60.1(3)
C21' B24' B29' 107.6(4)
B23' B24' B29' 57.7(3)
C21' B24' B30' 107.5(4)
B23' B24' B30' 105.5(5)
B29' B24' B30' 60.9(4)
C21' B24' B25' 59.8(3)
B23' B24' B25' 107.8(4)
B29' B24' B25' 110.6(5)
B30' B24' B25' 61.2(4)
C21' B25' B26' 58.3(3)
C21' B25' B24' 57.7(3)
B26' B25' B24' 104.8(4)
C21' B25' B31' 104.0(4)
B26' B25' B31' 60.7(4)
B24' B25' B31' 103.1(4)
C21' B25' B30' 103.9(4)
B26' B25' B30' 106.2(4)
B24' B25' B30' 58.7(3)
B31' B25' B30' 57.1(4)
C21 B25 B26 59.4(3)
C21 B25 B24 58.8(2)
B26 B25 B24 107.9(3)
C21 B25 B30 105.0(3)
B26 B25 B30 59.4(3)
B24 B25 B30 107.1(3)
C21 B25 B29 105.6(3)
B26 B25 B29 107.7(3)
B24 B25 B29 60.0(3)
B30 B25 B29 59.6(3)
C22 B26 C21 58.2(2)
C22 B26 B30 102.1(3)
C21 B26 B30 106.2(4)
C22 B26 B25 104.3(3)
C21 B26 B25 59.3(2)
B30 B26 B25 61.2(3)
C22 B26 B31 56.6(2)
C21 B26 B31 105.0(3)
B30 B26 B31 58.7(3)
B25 B26 B31 107.7(4)
C21' B26' C22' 58.6(3)
C21' B26' B27' 107.1(4)
C22' B26' B27' 60.8(3)
C21' B26' B25' 59.5(3)
C22' B26' B25' 106.7(4)
B27' B26' B25' 107.5(4)
C21' B26' B31' 104.5(4)
C22' B26' B31' 103.6(4)
B27' B26' B31' 56.8(3)
B25' B26' B31' 60.1(3)
B31' B27' B32' 57.9(4)
B31' B27' B28' 106.7(5)
B32' B27' B28' 59.8(3)
B31' B27' B26' 62.7(3)
B32' B27' B26' 108.9(4)
B28' B27' B26' 108.7(5)
B31' B27' C22' 106.4(4)
B32' B27' C22' 105.8(4)
B28' B27' C22' 59.7(3)
B26' B27' C22' 58.6(3)
C22 B27 B31 56.9(3)
C22 B27 B32 102.9(3)
B31 B27 B32 59.3(3)
C22 B27 B28 102.3(3)
B31 B27 B28 105.9(4)
B32 B27 B28 60.2(3)
C22 B27 B23 58.6(2)
B31 B27 B23 105.7(3)
B32 B27 B23 106.4(4)
B28 B27 B23 57.9(3)
B23 B28 B29 108.6(3)
B23 B28 B24 59.3(3)
B29 B28 B24 60.9(3)
B23 B28 B32 108.6(4)
B29 B28 B32 60.3(3)
B24 B28 B32 108.7(3)
B23 B28 B27 61.7(3)
B29 B28 B27 108.4(4)
B24 B28 B27 108.9(4)
B32 B28 B27 59.2(3)
B32' B28' B23' 105.9(4)
B32' B28' B27' 59.8(3)
B23' B28' B27' 105.4(4)
B32' B28' B29' 62.3(3)
B23' B28' B29' 57.3(3)
B27' B28' B29' 109.1(4)
B32' B28' C22' 106.9(4)
B23' B28' C22' 55.8(3)
B27' B28' C22' 61.1(3)
B29' B28' C22' 103.5(4)
B23' B29' B24' 60.5(4)
B23' B29' B28' 60.8(4)
B24' B29' B28' 109.4(5)
B23' B29' B30' 107.0(5)
B24' B29' B30' 60.0(4)
B28' B29' B30' 106.3(5)
B23' B29' B32' 105.6(5)
B24' B29' B32' 106.2(4)
B28' B29' B32' 58.3(3)
B30' B29' B32' 58.1(3)
B28 B29 B32 60.9(3)
B28 B29 B30 107.8(4)
B32 B29 B30 59.4(3)
B28 B29 B24 59.8(3)
B32 B29 B24 108.3(4)
B30 B29 B24 107.2(4)
B28 B29 B25 107.9(3)
B32 B29 B25 108.3(4)
B30 B29 B25 60.2(3)
B24 B29 B25 59.5(3)
B31 B30 B26 61.2(3)
B31 B30 B32 60.3(3)
B26 B30 B32 109.9(4)
B31 B30 B29 108.0(4)
B26 B30 B29 108.2(4)
B32 B30 B29 60.4(3)
B31 B30 B25 108.3(4)
B26 B30 B25 59.4(3)
B32 B30 B25 109.1(4)
B29 B30 B25 60.2(3)
B31' B30' B32' 57.5(4)
B31' B30' B24' 107.5(4)
B32' B30' B24' 108.3(4)
B31' B30' B29' 106.8(5)
B32' B30' B29' 61.7(4)
B24' B30' B29' 59.1(3)
B31' B30' B25' 61.3(4)
B32' B30' B25' 108.5(5)
B24' B30' B25' 60.2(3)
B29' B30' B25' 108.3(4)
B32' B31' B27' 61.9(3)
B32' B31' B30' 61.7(4)
B27' B31' B30' 110.9(4)
B32' B31' B25' 112.0(4)
B27' B31' B25' 109.9(4)
B30' B31' B25' 61.6(4)
B32' B31' B26' 110.3(4)
B27' B31' B26' 60.5(3)
B30' B31' B26' 108.6(4)
B25' B31' B26' 59.2(3)
C22 B31 B30 105.9(4)
C22 B31 B32 105.5(4)
B30 B31 B32 60.8(3)
C22 B31 B26 60.1(2)
B30 B31 B26 60.2(3)
B32 B31 B26 109.5(4)
C22 B31 B27 59.3(3)
B30 B31 B27 109.7(4)
B32 B31 B27 60.4(3)
B26 B31 B27 110.5(4)
B31' B32' B27' 60.2(4)
B31' B32' B28' 109.0(5)
B27' B32' B28' 60.4(3)
B31' B32' B30' 60.8(4)
B27' B32' B30' 108.9(5)
B28' B32' B30' 108.8(5)
B31' B32' B29' 108.1(5)
B27' B32' B29' 107.2(4)
B28' B32' B29' 59.4(3)
B30' B32' B29' 60.2(3)
B31 B32 B30 58.9(3)
B31 B32 B27 60.4(3)
B30 B32 B27 108.2(3)
B31 B32 B29 106.9(3)
B30 B32 B29 60.2(3)
B27 B32 B29 108.2(4)
B31 B32 B28 107.0(4)
B30 B32 B28 106.7(4)
B27 B32 B28 60.5(3)
B29 B32 B28 58.8(3)
C42 B43 B49 104.1(3)
C42 B43 C41 57.6(2)
B49 B43 C41 107.0(3)
C42 B43 B50 59.3(3)
B49 B43 B50 59.5(3)
C41 B43 B50 107.4(3)
C42 B43 B44 104.4(3)
B49 B43 B44 60.9(3)
C41 B43 B44 59.4(2)
B50 B43 B44 109.0(4)
C41' B43' C42' 57.5(3)
C41' B43' B49' 110.1(4)
C42' B43' B49' 106.2(5)
C41' B43' B48' 107.6(5)
C42' B43' B48' 60.5(3)
B49' B43' B48' 57.9(4)
C41' B43' B44' 58.1(3)
C42' B43' B44' 102.7(4)
B49' B43' B44' 63.4(3)
B48' B43' B44' 106.9(4)
B50' B44' C41' 110.4(5)
B50' B44' B45' 64.8(5)
C41' B44' B45' 62.6(4)
B50' B44' B43' 101.2(4)
C41' B44' B43' 56.9(3)
B45' B44' B43' 106.3(4)
B50' B44' B49' 54.2(4)
C41' B44' B49' 103.9(4)
B45' B44' B49' 106.6(5)
B43' B44' B49' 56.9(3)
C41 B44 B45 59.6(3)
C41 B44 B43 59.7(2)
B45 B44 B43 108.6(4)
C41 B44 B49 105.4(4)
B45 B44 B49 108.3(4)
B43 B44 B49 58.6(3)
C41 B44 B48 107.2(4)
B45 B44 B48 61.3(3)
B43 B44 B48 107.4(4)
B49 B44 B48 59.6(3)
C41 B45 B46 59.4(3)
C41 B45 B44 59.6(2)
B46 B45 B44 108.5(4)
C41 B45 B47 105.2(4)
B46 B45 B47 59.2(3)
B44 B45 B47 107.5(3)
C41 B45 B48 106.3(3)
B46 B45 B48 107.8(4)
B44 B45 B48 60.1(3)
B47 B45 B48 59.7(3)
B46' B45' B44' 110.9(4)
B46' B45' B51' 58.2(4)
B44' B45' B51' 111.3(5)
B46' B45' C41' 61.4(3)
B44' B45' C41' 58.6(3)
B51' B45' C41' 106.0(4)
B46' B45' B50' 108.7(4)
B44' B45' B50' 56.7(4)
B51' B45' B50' 64.7(5)
C41' B45' B50' 101.3(4)
C42 B46 C41 57.8(2)
C42 B46 B45 105.2(3)
C41 B46 B45 60.2(3)
C42 B46 B47 103.5(3)
C41 B46 B47 107.7(4)
B45 B46 B47 61.6(3)
C42 B46 B51 58.8(3)
C41 B46 B51 107.1(3)
B45 B46 B51 108.9(4)
B47 B46 B51 58.5(3)
C42' B46' B51' 104.7(5)
C42' B46' B45' 105.8(5)
B51' B46' B45' 61.5(4)
C42' B46' C41' 56.9(3)
B51' B46' C41' 108.6(5)
B45' B46' C41' 61.3(4)
C42' B46' B47' 56.2(3)
B51' B46' B47' 61.4(4)
B45' B46' B47' 109.7(5)
C41' B46' B47' 104.2(4)
C42' B47' B48' 64.1(4)
C42' B47' B52' 110.1(5)
B48' B47' B52' 62.4(4)
C42' B47' B51' 100.6(4)
B48' B47' B51' 104.6(5)
B52' B47' B51' 56.3(4)
C42' B47' B46' 57.1(3)
B48' B47' B46' 108.4(4)
B52' B47' B46' 103.7(4)
B51' B47' B46' 55.2(4)
B51 B47 B46 61.5(3)
B51 B47 B45 109.3(4)
B46 B47 B45 59.2(3)
B51 B47 B48 109.7(4)
B46 B47 B48 108.7(4)
B45 B47 B48 60.9(3)
B51 B47 B52 62.0(3)
B46 B47 B52 109.1(4)
B45 B47 B52 106.8(4)
B48 B47 B52 58.0(3)
B47' B48' B49' 116.2(5)
B47' B48' B52' 59.4(4)
B49' B48' B52' 68.2(4)
B47' B48' C42' 57.0(3)
B49' B48' C42' 106.9(4)
B52' B48' C42' 102.6(5)
B47' B48' B43' 108.9(4)
B49' B48' B43' 60.9(4)
B52' B48' B43' 112.6(4)
C42' B48' B43' 58.3(3)
B52 B48 B49 57.5(3)
B52 B48 B44 106.5(4)
B49 B48 B44 59.8(3)
B52 B48 B47 62.4(3)
B49 B48 B47 106.5(4)
B44 B48 B47 106.0(4)
B52 B48 B45 109.1(4)
B49 B48 B45 106.2(4)
B44 B48 B45 58.6(3)
B47 B48 B45 59.4(3)
B52 B49 B50 61.2(4)
B52 B49 B43 110.5(4)
B50 B49 B43 61.1(3)
B52 B49 B48 61.0(4)
B50 B49 B48 110.2(4)
B43 B49 B48 109.7(3)
B52 B49 B44 110.1(4)
B50 B49 B44 109.8(3)
B43 B49 B44 60.5(3)
B48 B49 B44 60.6(3)
B50' B49' B48' 105.7(7)
B50' B49' B43' 105.3(5)
B48' B49' B43' 61.2(4)
B50' B49' B44' 56.4(4)
B48' B49' B44' 106.5(5)
B43' B49' B44' 59.7(3)
B50' B49' B52' 59.5(5)
B48' B49' B52' 56.7(4)
B43' B49' B52' 104.2(5)
B44' B49' B52' 102.3(5)
C42 B50 B49 104.0(3)
C42 B50 B52 104.9(4)
B49 B50 B52 58.5(3)
C42 B50 B43 59.1(3)
B49 B50 B43 59.5(3)
B52 B50 B43 107.0(4)
C42 B50 B51 57.1(3)
B49 B50 B51 106.2(4)
B52 B50 B51 61.2(3)
B43 B50 B51 106.4(3)
B49' B50' B44' 69.4(5)
B49' B50' B52' 68.8(5)
B44' B50' B52' 118.4(5)
B49' B50' B45' 113.6(5)
B44' B50' B45' 58.5(4)
B52' B50' B45' 101.9(5)
B49' B50' B51' 109.5(5)
B44' B50' B51' 104.9(5)
B52' B50' B51' 52.8(4)
B45' B50' B51' 55.3(4)
C42 B51 B47 105.1(4)
C42 B51 B46 59.4(2)
B47 B51 B46 60.0(3)
C42 B51 B52 101.4(4)
B47 B51 B52 62.4(3)
B46 B51 B52 108.3(4)
C42 B51 B50 57.4(3)
B47 B51 B50 107.4(4)
B46 B51 B50 107.1(4)
B52 B51 B50 56.4(3)
B52' B51' B46' 113.1(5)
B52' B51' B45' 112.6(6)
B46' B51' B45' 60.3(4)
B52' B51' B47' 59.3(4)
B46' B51' B47' 63.4(4)
B45' B51' B47' 110.3(5)
B52' B51' B50' 60.3(5)
B46' B51' B50' 106.7(5)
B45' B51' B50' 60.0(4)
B47' B51' B50' 104.0(5)
B49 B52 B50 60.4(4)
B49 B52 B48 61.5(3)
B50 B52 B48 110.0(4)
B49 B52 B51 108.6(4)
B50 B52 B51 62.4(3)
B48 B52 B51 105.6(3)
B49 B52 B47 107.3(4)
B50 B52 B47 106.7(4)
B48 B52 B47 59.5(3)
B51 B52 B47 55.6(3)
B51' B52' B47' 64.4(4)
B51' B52' B48' 107.6(5)
B47' B52' B48' 58.2(4)
B51' B52' B50' 66.8(5)
B47' B52' B50' 112.3(5)
B48' B52' B50' 98.1(5)
B51' B52' B49' 107.0(5)
B47' B52' B49' 104.4(5)
B48' B52' B49' 55.2(4)
B50' B52' B49' 51.8(4)

loop_
_geom_bond_atom_site_label_1
_geom_bond_atom_site_label_2
_geom_bond_distance
Sm1 C29 2.688(3)
Sm1 C48 2.689(3)
Sm1 C49 2.702(3)
Sm1 C28 2.702(3)
Sm1 C9 2.705(3)
Sm1 C8 2.709(4)
Sm1 C30 2.719(3)
Sm1 C47 2.721(3)
Sm1 C10 2.744(3)
Sm1 C27 2.764(3)
Sm1 C7 2.779(3)
Sm1 C6 2.793(3)
Sm1 C50 2.797(3)
Sm1 C26 2.802(3)
Sm1 C46 2.858(3)
Sm2 C9' 2.634(6)
Sm2 C29' 2.660(4)
Sm2 C28' 2.672(5)
Sm2 C49' 2.678(4)
Sm2 C48' 2.696(5)
Sm2 C50' 2.702(4)
Sm2 C30' 2.706(4)
Sm2 C8' 2.715(4)
Sm2 C47' 2.733(4)
Sm2 C10' 2.739(5)
Sm2 C46' 2.749(3)
Sm2 C27' 2.763(4)
Sm2 C26' 2.764(4)
Sm2 C7' 2.783(4)
Sm2 C6' 2.831(4)
C1 C3 1.583(4)
C1 C2 1.662(5)
C1 B5 1.712(5)
C1 B6 1.712(5)
C1 B4 1.744(5)
C1 B3 1.750(5)
C1' C2' 1.566(6)
C1' B6' 1.630(9)
C1' C3' 1.631(7)
C1' B5' 1.684(7)
C1' B3' 1.714(7)
C1' B4' 1.750(7)
C2' B3' 1.592(8)
C2' B8' 1.667(9)
C2' B6' 1.682(8)
C2' B7' 1.733(11)
C2 B11 1.685(5)
C2 B6 1.686(5)
C2 B7 1.706(5)
C2 B3 1.721(5)
C3 C6 1.503(5)
C3 C4 1.521(4)
C3 C5 1.539(4)
C3' C5' 1.454(7)
C3' C6' 1.551(5)
C3' C4' 1.619(8)
C6 C7 1.418(4)
C6 C10 1.434(4)
C6' C10' 1.400(6)
C6' C7' 1.424(5)
C7' C8' 1.493(5)
C7 C8 1.374(5)
C8' C9' 1.358(8)
C8 C9 1.379(4)
C9 C10 1.386(5)
C9' C10' 1.320(6)
C21' C23' 1.611(7)
C21' C22' 1.675(6)
C21' B24' 1.686(7)
C21' B23' 1.699(7)
C21' B26' 1.701(7)
C21' B25' 1.724(6)
C21 C23 1.570(4)
C21 C22 1.670(5)
C21 B24 1.712(6)
C21 B25 1.718(6)
C21 B26 1.721(6)
C21 B23 1.734(5)
C22' B23' 1.617(7)
C22' B26' 1.722(6)
C22' B28' 1.737(8)
C22' B27' 1.761(8)
C22 B31 1.652(6)
C22 B27 1.695(5)
C22 B26 1.716(6)
C22 B23 1.720(6)
C23' C25' 1.488(7)
C23' C26' 1.539(5)
C23' C24' 1.568(8)
C23 C26 1.525(5)
C23 C24 1.552(5)
C23 C25 1.570(5)
C26' C27' 1.380(5)
C26' C30' 1.391(4)
C26 C27 1.400(5)
C26 C30 1.429(4)
C27' C28' 1.398(5)
C27 C28 1.381(5)
C28' C29' 1.389(6)
C28 C29 1.395(5)
C29' C30' 1.377(5)
C29 C30 1.383(6)
C41 C43 1.592(4)
C41 C42 1.652(5)
C41 B46 1.708(6)
C41 B45 1.721(6)
C41 B44 1.722(6)
C41 B43 1.726(5)
C41' C43' 1.576(5)
C41' C42' 1.621(5)
C41' B43' 1.667(7)
C41' B44' 1.688(7)
C41' B46' 1.757(8)
C41' B45' 1.756(8)
C42' B47' 1.622(7)
C42' B46' 1.640(8)
C42' B43' 1.702(8)
C42' B48' 1.740(8)
C42 B51 1.698(7)
C42 B43 1.701(7)
C42 B50 1.704(6)
C42 B46 1.709(6)
C43 C46 1.495(5)
C43 C45 1.531(4)
C43 C44 1.544(5)
C43' C45' 1.390(8)
C43' C46' 1.527(5)
C43' C44' 1.635(9)
C46 C50 1.417(5)
C46 C47 1.433(4)
C46' C47' 1.388(5)
C46' C50' 1.405(6)
C47 C48 1.342(6)
C47' C48' 1.286(6)
C48 C49 1.383(5)
C48' C49' 1.335(9)
C49 C50 1.382(5)
C49' C50' 1.456(6)
C51 C52 1.350(6)
C51 C56 1.364(6)
C51 C57 1.534(8)
C52 C53 1.465(6)
C53 C54 1.386(7)
C54 C55 1.384(8)
C55 C56 1.446(8)
B3' B4' 1.643(8)
B3' B9' 1.718(8)
B3' B8' 1.805(10)
B3 B8 1.775(6)
B3 B7 1.780(6)
B3 B4 1.800(7)
B4' B9' 1.700(9)
B4' B5' 1.724(9)
B4' B10' 1.770(9)
B4 B9 1.758(6)
B4 B8 1.765(6)
B4 B5 1.769(5)
B5' B10' 1.713(9)
B5' B11' 1.829(11)
B5' B6' 1.857(10)
B5 B10 1.754(7)
B5 B6 1.758(7)
B5 B9 1.784(6)
B6 B10 1.791(6)
B6 B11 1.807(6)
B6' B7' 1.697(13)
B6' B11' 1.787(9)
B7' B11' 1.682(10)
B7' B8' 1.740(12)
B7' B12' 1.764(11)
B7 B11 1.771(5)
B7 B8 1.777(7)
B7 B12 1.802(7)
B8' B9' 1.749(9)
B8' B12' 1.778(8)
B8 B9 1.739(6)
B8 B12 1.759(6)
B9 B12 1.735(8)
B9 B10 1.758(7)
B9' B12' 1.673(10)
B9' B10' 1.725(8)
B10 B12 1.778(6)
B10 B11 1.792(7)
B10' B12' 1.640(10)
B10' B11' 1.715(10)
B11 B12 1.759(7)
B11' B12' 1.678(11)
B23' B29' 1.656(8)
B23' B24' 1.705(8)
B23' B28' 1.719(9)
B23 B24 1.731(7)
B23 B28 1.744(6)
B23 B27 1.812(6)
B24 B28 1.756(6)
B24 B25 1.767(7)
B24 B29 1.776(7)
B24' B29' 1.727(9)
B24' B30' 1.744(9)
B24' B25' 1.771(8)
B25' B26' 1.769(8)
B25' B31' 1.784(9)
B25' B30' 1.788(9)
B25 B26 1.753(8)
B25 B30 1.784(7)
B25 B29 1.785(6)
B26 B30 1.752(7)
B26 B31 1.769(6)
B26' B27' 1.760(8)
B26' B31' 1.795(9)
B27' B31' 1.690(7)
B27' B32' 1.718(9)
B27' B28' 1.727(8)
B27 B31 1.769(8)
B27 B32 1.769(8)
B27 B28 1.792(8)
B28 B29 1.748(7)
B28 B32 1.787(8)
B28' B32' 1.718(7)
B28' B29' 1.736(9)
B29' B30' 1.759(8)
B29' B32' 1.786(9)
B29 B32 1.776(8)
B29 B30 1.773(8)
B30 B31 1.725(8)
B30 B32 1.759(7)
B30' B31' 1.707(10)
B30' B32' 1.722(9)
B31' B32' 1.651(8)
B31 B32 1.750(8)
B43 B49 1.716(7)
B43 B50 1.744(7)
B43 B44 1.749(7)
B43' B49' 1.749(9)
B43' B48' 1.754(9)
B43' B44' 1.802(8)
B44' B50' 1.659(9)
B44' B45' 1.693(10)
B44' B49' 1.865(9)
B44 B45 1.744(7)
B44 B49 1.757(6)
B44 B48 1.772(7)
B45 B46 1.724(8)
B45 B47 1.766(7)
B45 B48 1.793(7)
B45' B46' 1.684(8)
B45' B51' 1.704(10)
B45' B50' 1.796(11)
B46 B47 1.725(7)
B46 B51 1.750(6)
B46' B51' 1.647(10)
B46' B47' 1.793(8)
B47' B48' 1.656(10)
B47' B52' 1.677(9)
B47' B51' 1.760(8)
B47 B51 1.699(9)
B47 B48 1.773(9)
B47 B52 1.824(8)
B48' B49' 1.696(10)
B48' B52' 1.726(10)
B48 B52 1.745(9)
B48 B49 1.754(8)
B49 B52 1.682(8)
B49 B50 1.716(8)
B49' B50' 1.616(13)
B49' B52' 1.917(13)
B50 B52 1.729(9)
B50 B51 1.839(8)
B50' B52' 1.771(9)
B50' B51' 1.874(12)
B51 B52 1.818(8)
B51' B52' 1.625(12)
